data_7134390
loop_
_publ_author_name
'Zimmermann, Lisa'
'Land, Michael A.'
'Riesinger, Christoph'
'Macdonald, Charles L. B.'
'Scheer, Manfred'

_publ_section_title
;
 Synthesis of heteropnictogen ligands via PI transfer
;
_journal_issue 38
_journal_name_full 'Chemical Communications'
_journal_page_first 6973
_journal_page_last 6976
_journal_paper_doi 10.1039/D5CC01162K
_journal_volume 61
_journal_year 2025
_chemical_formula_moiety 'C7 H5 Mo O2, C28 H20 As2 Mo4 O8 P2, C32 H12 B F24'
_chemical_formula_sum 'C67 H37 As2 B F24 Mo5 O10 P2'
_chemical_formula_weight 2160.25
_space_group_crystal_system monoclinic
_space_group_IT_number 14
_space_group_name_Hall '-P 2ybc'
_space_group_name_H-M_alt 'P 1 21/c 1'
_atom_sites_solution_hydrogens geom
_audit_creation_date 2024-12-19
_audit_creation_method
;
Olex2 1.5-alpha
(compiled 2024.12.18 svn.re4d4a415 for OlexSys, GUI svn.r7107)
;
_audit_update_record
;
2025-03-03 deposited with the CCDC.	2025-04-07 downloaded from the CCDC.
;
_cell_angle_alpha 90
_cell_angle_beta 113.556(4)
_cell_angle_gamma 90
_cell_formula_units_Z 4
_cell_length_a 18.8305(5)
_cell_length_b 20.6156(5)
_cell_length_c 20.0687(6)
_cell_measurement_reflns_used 16403
_cell_measurement_temperature 123.01(10)
_cell_measurement_theta_max 31.9010
_cell_measurement_theta_min 2.2600
_cell_volume 7141.5(4)
_computing_cell_refinement 'CrysAlisPro 1.171.42.51a (Rigaku OD, 2022)'
_computing_data_collection 'CrysAlisPro 1.171.42.51a (Rigaku OD, 2022)'
_computing_data_reduction 'CrysAlisPro 1.171.42.51a (Rigaku OD, 2022)'
_computing_molecular_graphics 'Olex2 1.5-alpha (Dolomanov et al., 2009)'
_computing_publication_material 'Olex2 1.5-alpha (Dolomanov et al., 2009)'
_computing_structure_refinement 'SHELXL 2018/3 (Sheldrick, 2015)'
_computing_structure_solution 'SHELXT 2018/2 (Sheldrick, 2018)'
_diffrn_ambient_temperature 123.15
_diffrn_detector_area_resol_mean 10.0000
_diffrn_detector_type 'HyPix-Arc 150'
_diffrn_measured_fraction_theta_full 0.998
_diffrn_measured_fraction_theta_max 0.998
_diffrn_measurement_details
;
List of Runs (angles in degrees, time in seconds):

  # Type    Start    End  Width  t~exp~   \w     \q     \k     \f   Frames
#--------------------------------------------------------------------------
  1  \w     13.00  39.00   0.50    9.62    --    0.11  92.00-120.41   52
  2  \w    -19.00  47.00   0.50    9.62    --    0.11  19.00 120.00  132
  3  \w    -41.00  21.00   0.50    9.62    --    8.00 -25.00-127.32  124
  4  \w    -37.00   2.00   0.50    9.62    --   12.00 -30.00 -44.40   78
;
_diffrn_measurement_device 'four-circle diffractometer'
_diffrn_measurement_device_type 'XtaLAB Synergy R, DW system, HyPix-Arc 150'
_diffrn_measurement_method '\w scans'
_diffrn_radiation_type MoK\a
_diffrn_radiation_wavelength 0.71073
_diffrn_reflns_av_R_equivalents 0.0591
_diffrn_reflns_av_unetI/netI 0.0674
_diffrn_reflns_Laue_measured_fraction_full 0.998
_diffrn_reflns_Laue_measured_fraction_max 0.998
_diffrn_reflns_limit_h_max 26
_diffrn_reflns_limit_h_min -26
_diffrn_reflns_limit_k_max 29
_diffrn_reflns_limit_k_min -28
_diffrn_reflns_limit_l_max 28
_diffrn_reflns_limit_l_min -28
_diffrn_reflns_number 64302
_diffrn_reflns_point_group_measured_fraction_full 0.998
_diffrn_reflns_point_group_measured_fraction_max 0.998
_diffrn_reflns_theta_full 25.242
_diffrn_reflns_theta_max 30.508
_diffrn_reflns_theta_min 2.153
_exptl_absorpt_coefficient_mu 1.939
_exptl_absorpt_correction_T_max 1.000
_exptl_absorpt_correction_T_min 0.645
_exptl_absorpt_correction_type gaussian
_exptl_absorpt_process_details
;
CrysAlisPro 1.171.42.51a (Rigaku Oxford Diffraction, 2022)
Numerical absorption correction based on gaussian integration over
a multifaceted crystal model
Empirical absorption correction using spherical harmonics,
implemented in SCALE3 ABSPACK scaling algorithm.
;
_exptl_crystal_colour 'dark red'
_exptl_crystal_density_diffrn 2.009
_exptl_crystal_description block
_exptl_crystal_F_000 4184
_exptl_crystal_size_max 0.25
_exptl_crystal_size_mid 0.17
_exptl_crystal_size_min 0.1
_refine_diff_density_max 1.045
_refine_diff_density_min -0.904
_refine_diff_density_rms 0.113
_refine_ls_extinction_method none
_refine_ls_goodness_of_fit_ref 1.042
_refine_ls_hydrogen_treatment constr
_refine_ls_matrix_type full
_refine_ls_number_parameters 1411
_refine_ls_number_reflns 21767
_refine_ls_number_restraints 951
_refine_ls_restrained_S_all 1.205
_refine_ls_R_factor_all 0.0814
_refine_ls_R_factor_gt 0.0471
_refine_ls_shift/su_max 0.003
_refine_ls_shift/su_mean 0.000
_refine_ls_structure_factor_coef Fsqd
_refine_ls_weighting_details 'w=1/[\s^2^(Fo^2^)+(0.0505P)^2^+4.8805P] where P=(Fo^2^+2Fc^2^)/3'
_refine_ls_weighting_scheme calc
_refine_ls_wR_factor_gt 0.1078
_refine_ls_wR_factor_ref 0.1192
_reflns_Friedel_coverage 0.000
_reflns_number_gt 14946
_reflns_number_total 21767
_reflns_threshold_expression 'I > 2\s(I)'
_cod_data_source_file d5cc01162k3.cif
_cod_data_source_block lz667_mo5pas_abs
_cod_depositor_comments 'Adding full bibliography for 7134388--7134391.cif.'
_cod_database_code 7134390
_shelx_shelxl_version_number 2018/3
_chemical_oxdiff_formula 'C67 H37 O10 Mo5 P2 As2 B F24'
_shelx_space_group_comment
;
The symmetry employed for this shelxl refinement is uniquely defined
by the following loop, which should always be used as a source of
symmetry information in preference to the above space-group names.
They are only intended as comments.
;
_cell_oxdiff_angle_alpha 90.042(2)
_cell_oxdiff_angle_beta 113.520(3)
_cell_oxdiff_angle_gamma 89.971(2)
_cell_oxdiff_length_a 18.8401(5)
_cell_oxdiff_length_b 20.6112(5)
_cell_oxdiff_length_c 20.0572(6)
_cell_oxdiff_measurement_reflns_used 16403
_cell_oxdiff_volume 7141.5(3)
_shelx_estimated_absorpt_t_max 0.830
_shelx_estimated_absorpt_t_min 0.643
_olex2_refinement_description
;
1. Fixed Uiso
 At 1.2 times of:
  All C(H) groups, All C(H,H) groups
2. Restrained distances
 Mo1-O14
 3.1 with sigma of 0.04
 F14-C34 \\sim F27-C69
 with sigma of 0.02
 F16-C34 \\sim F26-C69
 with sigma of 0.02
 C8-C34 \\sim C8-C69
 with sigma of 0.02
 F19-C34 \\sim F25-C69
 with sigma of 0.02
 F14-F16 \\sim F27-F26
 with sigma of 0.04
 F14-C8 \\sim F27-C8
 with sigma of 0.04
 F14-F19 \\sim F27-F25
 with sigma of 0.04
 F16-C8 \\sim F26-C8
 with sigma of 0.04
 F16-F19 \\sim F26-F25
 with sigma of 0.04
 C8-F19 \\sim C8-F25
 with sigma of 0.04
 F18-C50 \\sim F29-C70
 with sigma of 0.02
 C18-C50 \\sim C18-C70
 with sigma of 0.02
 C50-F22 \\sim C70-F28
 with sigma of 0.02
 C50-F23 \\sim C70-F30
 with sigma of 0.02
 F18-C18 \\sim F29-C18
 with sigma of 0.04
 F18-F22 \\sim F29-F28
 with sigma of 0.04
 F18-F23 \\sim F29-F30
 with sigma of 0.04
 C18-F22 \\sim C18-F28
 with sigma of 0.04
 C18-F23 \\sim C18-F30
 with sigma of 0.04
 F22-F23 \\sim F28-F30
 with sigma of 0.04
 F13-C28 \\sim F31-C71
 with sigma of 0.02
 C2-C28 \\sim C2-C71
 with sigma of 0.02
 F17-C28 \\sim F32-C71
 with sigma of 0.02
 F20-C28 \\sim F33-C71
 with sigma of 0.02
 F13-C2 \\sim F31-C2
 with sigma of 0.04
 F13-F17 \\sim F31-F32
 with sigma of 0.04
 F13-F20 \\sim F31-F33
 with sigma of 0.04
 C2-F17 \\sim C2-F32
 with sigma of 0.04
 C2-F20 \\sim C2-F33
 with sigma of 0.04
 F17-F20 \\sim F32-F33
 with sigma of 0.04
 F7-C54 \\sim F36-C72
 with sigma of 0.02
 C27-C54 \\sim C27-C72
 with sigma of 0.02
 F21-C54 \\sim F35-C72
 with sigma of 0.02
 F24-C54 \\sim F34-C72
 with sigma of 0.02
 F7-C27 \\sim F36-C27
 with sigma of 0.04
 F7-F21 \\sim F36-F35
 with sigma of 0.04
 F7-F24 \\sim F36-F34
 with sigma of 0.04
 C27-F21 \\sim C27-F35
 with sigma of 0.04
 C27-F24 \\sim C27-F34
 with sigma of 0.04
 F21-F24 \\sim F35-F34
 with sigma of 0.04
 F9-C30 \\sim F37-C30
 with sigma of 0.02
 F10-C30 \\sim F39-C30
 with sigma of 0.02
 F12-C30 \\sim F38-C30
 with sigma of 0.02
 F8-C41 \\sim F42-C41
 with sigma of 0.02
 F11-C41 \\sim F40-C41
 with sigma of 0.02
 F15-C41 \\sim F41-C41
 with sigma of 0.02
 Mo4-C55 \\sim Mo4-C84
 with sigma of 0.02
 O10-C55 \\sim O9-C84
 with sigma of 0.02
 Mo7-C83 \\sim Mo7-C66
 with sigma of 0.02
 O11-C66 \\sim O8-C83
 with sigma of 0.02
 O7-C51 \\sim O14-C90
 with sigma of 0.02
 Mo2-C40 \\sim Mo2-C86
 with sigma of 0.04
 Mo2-C46 \\sim Mo2-C87
 with sigma of 0.04
 Mo2-C49 \\sim Mo2-C85
 with sigma of 0.04
 Mo2-C51 \\sim Mo2-C90
 with sigma of 0.04
 Mo2-C52 \\sim Mo2-C88
 with sigma of 0.04
 Mo2-C53 \\sim Mo2-C89
 with sigma of 0.04
 As1-C40 \\sim As1-C86
 with sigma of 0.04
 As1-C46 \\sim As1-C87
 with sigma of 0.04
 As1-C49 \\sim As1-C85
 with sigma of 0.04
 As1-C51 \\sim As1-C90
 with sigma of 0.04
 As1-C52 \\sim As1-C88
 with sigma of 0.04
 As1-C53 \\sim As1-C89
 with sigma of 0.04
 P1-C40 \\sim P1-C86
 with sigma of 0.04
 P1-C46 \\sim P1-C87
 with sigma of 0.04
 P1-C49 \\sim P1-C85
 with sigma of 0.04
 P1-C51 \\sim P1-C90
 with sigma of 0.04
 P1-C52 \\sim P1-C88
 with sigma of 0.04
 P1-C53 \\sim P1-C89
 with sigma of 0.04
 C35-C40 \\sim C35-C86
 with sigma of 0.04
 C35-C46 \\sim C35-C87
 with sigma of 0.04
 C35-C49 \\sim C35-C85
 with sigma of 0.04
 C35-C51 \\sim C35-C90
 with sigma of 0.04
 C35-C52 \\sim C35-C88
 with sigma of 0.04
 C35-C53 \\sim C35-C89
 with sigma of 0.04
 C40-C46 \\sim C86-C87
 with sigma of 0.04
 C40-C49 \\sim C86-C85
 with sigma of 0.04
 C40-C51 \\sim C86-C90
 with sigma of 0.04
 C40-C52 \\sim C86-C88
 with sigma of 0.04
 C40-C53 \\sim C86-C89
 with sigma of 0.04
 C46-C49 \\sim C87-C85
 with sigma of 0.04
 C46-C51 \\sim C87-C90
 with sigma of 0.04
 C46-C52 \\sim C87-C88
 with sigma of 0.04
 C46-C53 \\sim C87-C89
 with sigma of 0.04
 C49-C51 \\sim C85-C90
 with sigma of 0.04
 C49-C52 \\sim C85-C88
 with sigma of 0.04
 C49-C53 \\sim C85-C89
 with sigma of 0.04
 C51-C52 \\sim C90-C88
 with sigma of 0.04
 C51-C53 \\sim C90-C89
 with sigma of 0.04
 C52-C53 \\sim C88-C89
 with sigma of 0.04
 O3-C35 \\sim O14-C90
 with sigma of 0.02
3. Uiso/Uaniso restraints and constraints
F14 \\sim F16 \\sim F19 \\sim C34 \\sim F25 \\sim F26 \\sim F27 \\sim C69:
within 1.7A with sigma of 0.01 and sigma for terminal atoms of 0.02 within 1.7A
O7 \\sim C40 \\sim C46 \\sim C49 \\sim C51 \\sim C52 \\sim C53 \\sim O14 \\sim
C85 \\sim C86 \\sim C87 \\sim C88 \\sim C89 \\sim C90: within 1.7A with sigma
of 0.01 and sigma for terminal atoms of 0.02 within 1.7A
F18 \\sim C50 \\sim F22 \\sim F23 \\sim F28 \\sim C70 \\sim F29 \\sim F30:
within 1.7A with sigma of 0.01 and sigma for terminal atoms of 0.02 within 1.7A
F13 \\sim F17 \\sim F20 \\sim C28 \\sim F31 \\sim C71 \\sim F32 \\sim F33:
within 1.7A with sigma of 0.01 and sigma for terminal atoms of 0.02 within 1.7A
F7 \\sim F21 \\sim F24 \\sim C54 \\sim F34 \\sim F35 \\sim F36 \\sim C72:
within 1.7A with sigma of 0.01 and sigma for terminal atoms of 0.02 within 1.7A
F9 \\sim F10 \\sim F12 \\sim C30 \\sim F37 \\sim F38 \\sim F39: within 1.7A
with sigma of 0.01 and sigma for terminal atoms of 0.02 within 1.7A
F8 \\sim F11 \\sim F15 \\sim C41 \\sim F40 \\sim F41 \\sim F42: within 1.7A
with sigma of 0.01 and sigma for terminal atoms of 0.02 within 1.7A
C73 \\sim C74 \\sim C75 \\sim C76 \\sim C77 \\sim C78 \\sim C79 \\sim C80 \\sim
C81 \\sim C82: within 1.7A with sigma of 0.01 and sigma for terminal atoms of
0.02 within 1.7A
C65 \\sim C83: within 1.7A with sigma of 0.01 and sigma for terminal atoms of
0.02 within 1.7A
C58 \\sim C84: within 1.7A with sigma of 0.01 and sigma for terminal atoms of
0.02 within 1.7A
As3 \\sim C67: within 1.7A with sigma of 0.01 and sigma for terminal atoms of
0.02 within 1.7A
As2 \\sim C68: within 1.7A with sigma of 0.01 and sigma for terminal atoms of
0.02 within 1.7A
Uanis(Mo8) \\sim Ueq: with sigma of 0.005 and sigma for terminal atoms of 0.01
4. Others
 Sof(Mo5)=Sof(As2)=Sof(O8)=Sof(Mo7)=Sof(C56)=Sof(H56)=Sof(C57)=Sof(H57)=
 Sof(C58)=Sof(H58)=Sof(C59)=Sof(H59)=Sof(C60)=Sof(H60)=Sof(O11)=Sof(C66)=
 Sof(O12)=Sof(C67)=Sof(C73)=Sof(H73)=Sof(C74)=Sof(H74)=Sof(C75)=Sof(H75)=
 Sof(C76)=Sof(H76)=Sof(C77)=Sof(H77)=Sof(C83)=1-FVAR(1)
 Sof(Mo4)=Sof(As3)=Sof(O9)=Sof(Mo6)=Sof(O10)=Sof(C55)=Sof(C61)=Sof(H61)=
 Sof(C62)=Sof(H62)=Sof(C63)=Sof(H63)=Sof(C64)=Sof(H64)=Sof(C65)=Sof(H65)=
 Sof(O13)=Sof(C68)=Sof(C78)=Sof(H78)=Sof(C79)=Sof(H79)=Sof(C80)=Sof(H80)=
 Sof(C81)=Sof(H81)=Sof(C82)=Sof(H82)=Sof(C84)=FVAR(1)
 Sof(H29A)=Sof(H33A)=Sof(Mo8)=1-FVAR(2)
 Sof(Mo3)=Sof(H29)=Sof(H33)=FVAR(2)
 Sof(O14)=Sof(C85)=Sof(H85)=Sof(C86)=Sof(H86)=Sof(C87)=Sof(H87)=Sof(C88)=
 Sof(H88)=Sof(C89)=Sof(H89)=Sof(C90)=1-FVAR(3)
 Sof(O7)=Sof(C40)=Sof(H40)=Sof(C46)=Sof(H46)=Sof(C49)=Sof(H49)=Sof(C51)=
 Sof(C52)=Sof(H52)=Sof(C53)=Sof(H53)=FVAR(3)
 Fixed Sof: F7(0.48) F8(0.49) F9(0.81) F10(0.81) F11(0.49) F12(0.81) F13(0.68)
 F14(0.75) F15(0.49) F16(0.75) F17(0.68) F18(0.73) F19(0.75) F20(0.68)
 C28(0.68) C34(0.75) F21(0.48) C50(0.73) F22(0.73) F23(0.73) F24(0.48)
 C54(0.48) F25(0.25) F26(0.25) F27(0.25) C69(0.25) F28(0.27) C70(0.27)
 F29(0.27) F30(0.27) F31(0.32) C71(0.32) F32(0.32) F33(0.32) F34(0.52)
 F35(0.52) F36(0.52) C72(0.52) F37(0.19) F38(0.19) F39(0.19) F40(0.51)
 F41(0.51) F42(0.51)
 Fixed X: O14(0.738165) C90(0.747622)
 Fixed Y: O14(-0.179708) C90(-0.183105)
 Fixed Z: O14(1.288046) C90(1.235412)
5.a Ternary CH refined with riding coordinates:
 C29(H29), C29(H29A), C33(H33), C33(H33A)
5.b Aromatic/amide H refined with riding coordinates:
 C1(H1), C3(H3), C4(H4), C9(H9), C10(H10), C11(H11), C14(H14), C16(H16),
 C21(H21), C23(H23), C24(H24), C25(H25), C31(H31), C37(H37), C39(H39), C40(H40),
  C42(H42), C43(H43), C44(H44), C45(H45), C46(H46), C47(H47), C49(H49),
 C52(H52), C53(H53), C56(H56), C57(H57), C58(H58), C59(H59), C60(H60), C61(H61),
  C62(H62), C63(H63), C64(H64), C65(H65), C73(H73), C74(H74), C75(H75),
 C76(H76), C77(H77), C78(H78), C79(H79), C80(H80), C81(H81), C82(H82), C85(H85),
  C86(H86), C87(H87), C88(H88), C89(H89)
5.c Fitted pentagon refined as free rotating group:
 C56(C57,C58,C59,C60), C61(C62,C63,C64,C65), C85(C86,C87,C88,C89)
;
_olex2_submission_special_instructions 'No special instructions were received'
_oxdiff_exptl_absorpt_empirical_details
;
Empirical correction (ABSPACK) includes:
- Absorption correction using spherical harmonics
- Frame scaling
;
_oxdiff_exptl_absorpt_empirical_full_max 3.887
_oxdiff_exptl_absorpt_empirical_full_min 0.429

loop_
_space_group_symop_operation_xyz
'x, y, z'
'-x, y+1/2, -z+1/2'
'-x, -y, -z'
'x, -y-1/2, z-1/2'

loop_
_atom_site_label
_atom_site_type_symbol
_atom_site_fract_x
_atom_site_fract_y
_atom_site_fract_z
_atom_site_U_iso_or_equiv
_atom_site_adp_type
_atom_site_occupancy
_atom_site_site_symmetry_order
_atom_site_calc_flag
_atom_site_refinement_flags_posn
_atom_site_refinement_flags_adp
_atom_site_refinement_flags_occupancy
_atom_site_disorder_assembly
_atom_site_disorder_group
Mo1 Mo 0.78053(2) -0.20636(2) 1.15752(2) 0.02646(7) Uani 1 1 d D . . . .
Mo2 Mo 0.64971(2) -0.10752(2) 1.12475(2) 0.02494(7) Uani 1 1 d D . . . .
Mo3 Mo 0.74548(2) -0.08594(2) 0.94728(2) 0.02474(9) Uani 0.9620(11) 1 d . . P A 1
As1 As 0.64715(2) -0.21436(2) 1.04860(2) 0.02744(8) Uani 1 1 d D . . . .
Mo4 Mo 0.71634(11) 0.13084(8) 0.88968(8) 0.0306(3) Uani 0.4047(17) 1 d D . P A 1
Mo5 Mo 0.86717(5) 0.09413(4) 0.89901(7) 0.0387(2) Uani 0.5953(17) 1 d . . P A 2
As2 As 0.75338(6) 0.04482(5) 0.78991(4) 0.0452(3) Uani 0.5953(17) 1 d . U P A 2
P1 P 0.72146(5) -0.13151(4) 1.05084(5) 0.02302(17) Uani 1 1 d D . . . .
As3 As 0.85885(9) 0.10188(8) 0.98911(8) 0.0316(3) Uani 0.4047(17) 1 d . U P A 1
P2 P 0.76795(8) 0.02390(6) 0.90806(8) 0.0475(3) Uani 1 1 d . . . . .
F1 F 0.86932(13) 0.43690(11) 0.79015(13) 0.0375(5) Uani 1 1 d . . . . .
F2 F 0.89628(14) 0.55982(13) 1.23995(13) 0.0459(6) Uani 1 1 d . . . . .
F3 F 0.99209(15) 0.61529(13) 1.23681(14) 0.0512(6) Uani 1 1 d . . . . .
F4 F 0.99978(16) 0.51220(13) 1.24500(13) 0.0526(7) Uani 1 1 d . . . . .
F5 F 0.79932(15) 0.36938(15) 0.71043(14) 0.0521(7) Uani 1 1 d . . . . .
F6 F 0.87560(14) 0.33643(12) 0.81725(16) 0.0487(6) Uani 1 1 d . . . . .
O1 O 0.49522(16) -0.09206(15) 0.98702(16) 0.0427(7) Uani 1 1 d . . . . .
O2 O 0.60101(16) -0.00709(14) 0.93960(16) 0.0401(7) Uani 1 1 d . . . . .
O3 O 0.89481(17) -0.09000(15) 1.21885(18) 0.0508(8) Uani 1 1 d D . . . .
F7 F 0.6446(8) 0.2008(6) 1.0942(8) 0.057(4) Uani 0.48 1 d D U P B 1
O4 O 0.56619(19) -0.21417(16) 1.17844(18) 0.0504(8) Uani 1 1 d . . . . .
F8 F 0.9380(13) 0.2390(8) 1.0979(10) 0.074(5) Uani 0.49 1 d D U P C 1
F9 F 0.6131(3) 0.5923(3) 1.1565(3) 0.0632(16) Uani 0.81 1 d D U P D 1
F10 F 0.5627(3) 0.5001(2) 1.1256(3) 0.0606(11) Uani 0.81 1 d D U P D 1
O5 O 0.89156(18) -0.03885(17) 1.08039(19) 0.0563(9) Uani 1 1 d . . . . .
F11 F 0.9736(11) 0.3167(8) 1.1695(9) 0.057(4) Uani 0.49 1 d D U P C 1
O6 O 0.95366(19) -0.03952(16) 0.92484(19) 0.0536(8) Uani 1 1 d . . . . .
F12 F 0.4975(2) 0.5841(3) 1.0775(2) 0.0719(14) Uani 0.81 1 d D U P D 1
F13 F 0.5421(4) 0.7021(3) 0.8824(3) 0.0692(18) Uani 0.68 1 d D U P E 1
F14 F 0.5343(4) 0.3586(3) 0.6785(3) 0.077(2) Uani 0.75 1 d D U P F 1
F15 F 0.9188(10) 0.2344(6) 1.1974(7) 0.060(3) Uani 0.49 1 d D U P C 1
O7 O 0.8751(2) -0.24785(19) 1.0697(2) 0.0584(10) Uani 0.945(4) 1 d D U P G 1
C1 C 0.57444(19) 0.60566(19) 0.98739(18) 0.0286(7) Uani 1 1 d . . . . .
H1 H 0.539920 0.639134 0.987755 0.034 Uiso 1 1 calc R U . . .
C2 C 0.6031(2) 0.60320(18) 0.93395(19) 0.0289(7) Uani 1 1 d D . . . .
C3 C 0.8546(2) 0.53941(18) 0.9831(2) 0.0315(8) Uani 1 1 d . . . . .
H3 H 0.833641 0.535098 0.931698 0.038 Uiso 1 1 calc R U . . .
C4 C 0.6534(2) 0.55413(18) 0.93429(19) 0.0285(7) Uani 1 1 d . . . . .
H4 H 0.671635 0.553271 0.896501 0.034 Uiso 1 1 calc R U . . .
C5 C 0.82423(19) 0.50203(17) 1.02294(19) 0.0271(7) Uani 1 1 d . . . . .
C6 C 0.6557(2) -0.03528(18) 0.9451(2) 0.0307(8) Uani 1 1 d . . . . .
F16 F 0.5006(2) 0.4247(2) 0.7398(3) 0.0618(11) Uani 0.75 1 d D U P F 1
C7 C 0.67855(19) 0.50582(18) 0.98741(18) 0.0271(7) Uani 1 1 d . . . . .
C8 C 0.6304(2) 0.38878(18) 0.7902(2) 0.0283(7) Uani 1 1 d D . . . .
C9 C 0.78226(19) 0.41707(17) 0.87710(19) 0.0271(7) Uani 1 1 d . . . . .
H9 H 0.835290 0.424971 0.906718 0.032 Uiso 1 1 calc R U . . .
C10 C 0.8286(2) 0.36063(17) 1.07084(19) 0.0284(7) Uani 1 1 d . . . . .
H10 H 0.873503 0.381767 1.071108 0.034 Uiso 1 1 calc R U . . .
C11 C 0.8579(2) 0.51136(18) 1.0984(2) 0.0287(7) Uani 1 1 d . . . . .
H11 H 0.838889 0.486674 1.127753 0.034 Uiso 1 1 calc R U . . .
C12 C 0.5974(2) 0.55800(19) 1.04047(19) 0.0293(7) Uani 1 1 d . . . . .
C13 C 0.7629(2) 0.39250(17) 0.8082(2) 0.0281(7) Uani 1 1 d . . . . .
F17 F 0.6467(2) 0.6794(2) 0.8703(3) 0.0661(14) Uani 0.68 1 d D U P E 1
C14 C 0.6872(2) 0.37754(18) 0.7635(2) 0.0298(7) Uani 1 1 d . . . . .
H14 H 0.674298 0.360182 0.716282 0.036 Uiso 1 1 calc R U . . .
F18 F 0.9347(4) 0.5965(3) 0.9085(3) 0.0775(15) Uani 0.73 1 d D U P H 1
C15 C 0.5521(2) -0.09918(18) 1.0361(2) 0.0322(8) Uani 1 1 d . . . . .
F19 F 0.5198(2) 0.3286(3) 0.7740(3) 0.0695(13) Uani 0.75 1 d D U P F 1
C16 C 0.65022(19) 0.41564(18) 0.85861(19) 0.0269(7) Uani 1 1 d . . . . .
H16 H 0.610115 0.424176 0.874778 0.032 Uiso 1 1 calc R U . . .
C17 C 0.8363(2) 0.30155(19) 1.1057(2) 0.0340(8) Uani 1 1 d . . . . .
C18 C 0.9154(2) 0.58332(19) 1.0165(2) 0.0341(8) Uani 1 1 d D . . . .
F20 F 0.5450(4) 0.6281(2) 0.8106(2) 0.0615(12) Uani 0.68 1 d D U P E 1
C19 C 0.9174(2) 0.55469(18) 1.1322(2) 0.0307(8) Uani 1 1 d . . . . .
C20 C 0.72679(19) 0.43082(17) 0.90512(18) 0.0248(7) Uani 1 1 d . . . . .
C21 C 0.64903(19) 0.50952(18) 1.04102(18) 0.0278(7) Uani 1 1 d . . . . .
H21 H 0.664599 0.478131 1.078822 0.033 Uiso 1 1 calc R U . . .
C22 C 0.9514(2) 0.5604(2) 1.2123(2) 0.0372(9) Uani 1 1 d . . . . .
C23 C 0.7260(2) -0.01429(18) 1.1653(2) 0.0326(8) Uani 1 1 d . . . . .
H23 H 0.767702 -0.005500 1.151504 0.039 Uiso 1 1 calc R U . . .
C24 C 0.9468(2) 0.59149(19) 1.0906(2) 0.0372(9) Uani 1 1 d . . . . .
H24 H 0.987628 0.621568 1.113093 0.045 Uiso 1 1 calc R U . . .
C25 C 0.7424(2) -0.19611(19) 0.9166(2) 0.0370(9) Uani 1 1 d . . . . .
H25 H 0.743778 -0.229094 0.950185 0.044 Uiso 1 1 calc R U . A 1
C26 C 0.7560(2) 0.39010(18) 1.03508(18) 0.0279(7) Uani 1 1 d . . . . .
C27 C 0.7003(2) 0.2961(2) 1.0695(2) 0.0384(9) Uani 1 1 d D . . . .
C28 C 0.5837(5) 0.6537(4) 0.8756(4) 0.0345(16) Uani 0.68 1 d D U P E 1
C29 C 0.6984(3) -0.1194(2) 0.8284(2) 0.0427(10) Uani 1 1 d . . . . .
H29 H 0.663402 -0.093641 0.785642 0.051 Uiso 0.9620(11) 1 calc R U P A 1
H29A H 0.664885 -0.105483 0.777771 0.051 Uiso 0.0380(11) 1 calc R U P A 2
C30 C 0.5681(2) 0.5604(2) 1.0992(2) 0.0379(9) Uani 1 1 d D U . . .
C31 C 0.6927(2) 0.35573(19) 1.0351(2) 0.0319(8) Uani 1 1 d . . . . .
H31 H 0.642392 0.373612 1.010793 0.038 Uiso 1 1 calc R U . . .
C32 C 0.5967(2) -0.1772(2) 1.1574(2) 0.0361(8) Uani 1 1 d . . . . .
C33 C 0.6743(3) -0.1655(2) 0.8664(2) 0.0388(9) Uani 1 1 d . . . . .
H33 H 0.619593 -0.178278 0.855896 0.047 Uiso 0.9620(11) 1 calc R U P A 1
H33A H 0.625810 -0.191105 0.840986 0.047 Uiso 0.0380(11) 1 calc R U P A 2
C34 C 0.5470(3) 0.3740(3) 0.7449(4) 0.0357(14) Uani 0.75 1 d D U P F 1
C35 C 0.8511(2) -0.1304(2) 1.1933(2) 0.0346(8) Uani 1 1 d D . . . .
C36 C 0.8377(2) -0.0546(2) 1.0329(2) 0.0372(9) Uani 1 1 d . . . . .
C37 C 0.7310(3) -0.0484(2) 1.2283(2) 0.0413(10) Uani 1 1 d . . . . .
H37 H 0.776681 -0.065996 1.264660 0.050 Uiso 1 1 calc R U . . .
C38 C 0.9197(2) 0.0079(2) 0.9102(3) 0.0452(10) Uani 1 1 d . . . . .
C39 C 0.6481(2) 0.00438(19) 1.1267(2) 0.0367(9) Uani 1 1 d . . . . .
H39 H 0.628312 0.028499 1.082733 0.044 Uiso 1 1 calc R U . . .
C40 C 0.8611(3) -0.2793(2) 1.2403(3) 0.0485(12) Uani 0.945(4) 1 d D U P G 1
H40 H 0.912318 -0.285996 1.243717 0.058 Uiso 0.945(4) 1 calc R U P G 1
F21 F 0.5721(4) 0.2669(4) 1.0130(5) 0.062(2) Uani 0.48 1 d D U P B 1
C41 C 0.9159(3) 0.2728(2) 1.1423(3) 0.0456(10) Uani 1 1 d D U . . .
C42 C 0.7727(2) 0.2678(2) 1.1056(2) 0.0401(9) Uani 1 1 d . . . . .
H42 H 0.778292 0.226995 1.129195 0.048 Uiso 1 1 calc R U . . .
C43 C 0.7800(3) -0.1215(2) 0.8546(2) 0.0436(10) Uani 1 1 d . . . . .
H43 H 0.811176 -0.094937 0.838430 0.052 Uiso 1 1 calc R U . A 1
C44 C 0.8073(3) -0.1697(2) 0.9086(2) 0.0383(9) Uani 1 1 d . . . . .
H44 H 0.859780 -0.182063 0.934669 0.046 Uiso 1 1 calc R U . A 1
C45 C 0.6559(3) -0.0514(2) 1.2271(3) 0.0511(12) Uani 1 1 d . . . . .
H45 H 0.642313 -0.072036 1.262695 0.061 Uiso 1 1 calc R U . . .
C46 C 0.7923(3) -0.3135(2) 1.1939(3) 0.0468(11) Uani 0.945(4) 1 d D U P G 1
H46 H 0.789836 -0.347406 1.161011 0.056 Uiso 0.945(4) 1 calc R U P G 1
C47 C 0.6042(3) -0.0193(2) 1.1653(3) 0.0464(11) Uani 1 1 d . . . . .
H47 H 0.550086 -0.014228 1.151631 0.056 Uiso 1 1 calc R U . . .
C48 C 0.8261(2) 0.38368(19) 0.7810(2) 0.0340(8) Uani 1 1 d . . . . .
C49 C 0.8364(3) -0.2328(2) 1.2806(2) 0.0491(12) Uani 0.945(4) 1 d D U P G 1
H49 H 0.869738 -0.203414 1.315625 0.059 Uiso 0.945(4) 1 calc R U P G 1
C50 C 0.9451(5) 0.6225(4) 0.9706(4) 0.0544(18) Uani 0.73 1 d D U P H 1
B1 B 0.7469(2) 0.4567(2) 0.9876(2) 0.0265(8) Uani 1 1 d . . . . .
C51 C 0.8385(2) -0.2312(2) 1.1011(2) 0.0401(10) Uani 0.945(4) 1 d D U P G 1
F22 F 0.9110(4) 0.6797(2) 0.9527(3) 0.0877(16) Uani 0.73 1 d D U P H 1
C52 C 0.7281(3) -0.2872(2) 1.2064(3) 0.0471(11) Uani 0.945(4) 1 d D U P G 1
H52 H 0.675757 -0.300721 1.182591 0.057 Uiso 0.945(4) 1 calc R U P G 1
C53 C 0.7553(3) -0.2374(2) 1.2603(2) 0.0451(11) Uani 0.945(4) 1 d D U P G 1
H53 H 0.724957 -0.212337 1.278858 0.054 Uiso 0.945(4) 1 calc R U P G 1
F23 F 1.0210(3) 0.6354(4) 1.0042(3) 0.100(2) Uani 0.73 1 d D U P H 1
F24 F 0.6137(6) 0.2941(5) 1.1258(6) 0.102(3) Uani 0.48 1 d D U P B 1
C54 C 0.6317(7) 0.2639(7) 1.0762(8) 0.062(3) Uani 0.48 1 d D U P B 1
O8 O 0.5505(4) 0.0453(4) 0.7765(4) 0.093(3) Uani 0.5953(17) 1 d D . P A 2
O9 O 0.6965(5) 0.1164(4) 1.0361(4) 0.050(2) Uani 0.4047(17) 1 d D . P A 1
Mo6 Mo 0.85546(6) 0.08479(5) 0.86089(9) 0.0336(3) Uani 0.4047(17) 1 d . . P A 1
Mo7 Mo 0.69876(8) 0.12652(7) 0.86134(8) 0.0478(3) Uani 0.5953(17) 1 d D . P A 2
O10 O 0.7997(5) 0.2654(4) 0.9361(4) 0.0488(19) Uani 0.4047(17) 1 d D . P A 1
C55 C 0.7745(6) 0.2161(4) 0.9213(5) 0.035(2) Uani 0.4047(17) 1 d D . P A 1
C56 C 0.6231(3) 0.2048(3) 0.8803(4) 0.078(4) Uani 0.5953(17) 1 d G . P A 2
H56 H 0.577378 0.219142 0.841335 0.094 Uiso 0.5953(17) 1 calc R U P A 2
C57 C 0.6288(3) 0.1517(3) 0.9272(4) 0.067(3) Uani 0.5953(17) 1 d G . P A 2
H57 H 0.587454 0.124217 0.925080 0.081 Uiso 0.5953(17) 1 calc R U P A 2
C58 C 0.7071(4) 0.1469(3) 0.9778(4) 0.054(2) Uani 0.5953(17) 1 d G U P A 2
H58 H 0.727274 0.115593 1.015421 0.065 Uiso 0.5953(17) 1 calc R U P A 2
C59 C 0.7498(3) 0.1970(3) 0.9621(4) 0.069(3) Uani 0.5953(17) 1 d G . P A 2
H59 H 0.803612 0.205188 0.987509 0.083 Uiso 0.5953(17) 1 calc R U P A 2
C60 C 0.6979(4) 0.2329(3) 0.9019(5) 0.083(4) Uani 0.5953(17) 1 d G . P A 2
H60 H 0.710971 0.269185 0.879919 0.100 Uiso 0.5953(17) 1 calc R U P A 2
C61 C 0.6439(5) 0.1242(4) 0.7626(4) 0.043(2) Uani 0.4047(17) 1 d G . P A 1
H61 H 0.665874 0.112891 0.729054 0.051 Uiso 0.4047(17) 1 calc R U P A 1
C62 C 0.6373(4) 0.1878(3) 0.7866(4) 0.040(2) Uani 0.4047(17) 1 d G . P A 1
H62 H 0.654245 0.226617 0.771917 0.049 Uiso 0.4047(17) 1 calc R U P A 1
C63 C 0.6011(5) 0.1833(3) 0.8364(4) 0.043(3) Uani 0.4047(17) 1 d G . P A 1
H63 H 0.589568 0.218577 0.860869 0.051 Uiso 0.4047(17) 1 calc R U P A 1
C64 C 0.5853(5) 0.1169(4) 0.8432(5) 0.045(3) Uani 0.4047(17) 1 d G . P A 1
H64 H 0.561224 0.099882 0.872982 0.055 Uiso 0.4047(17) 1 calc R U P A 1
C65 C 0.6117(6) 0.0803(3) 0.7976(6) 0.054(4) Uani 0.4047(17) 1 d G U P A 1
H65 H 0.608384 0.034564 0.791515 0.065 Uiso 0.4047(17) 1 calc R U P A 1
O11 O 0.6934(6) 0.2013(5) 0.7248(6) 0.135(4) Uani 0.5953(17) 1 d D . P A 2
C66 C 0.6957(6) 0.1698(6) 0.7727(6) 0.085(4) Uani 0.5953(17) 1 d D . P A 2
O12 O 0.8900(4) 0.1012(3) 1.0628(3) 0.0607(16) Uani 0.5953(17) 1 d . . P A 2
C67 C 0.8834(8) 0.0943(7) 1.0099(8) 0.057(3) Uani 0.5953(17) 1 d . U P A 2
O13 O 0.7450(5) -0.0022(4) 0.7353(4) 0.0477(19) Uani 0.4047(17) 1 d . . P A 1
C68 C 0.7903(7) 0.0278(8) 0.7859(8) 0.057(3) Uani 0.4047(17) 1 d . U P A 1
F25 F 0.4995(6) 0.3841(9) 0.7695(7) 0.065(3) Uani 0.25 1 d D U P F 2
F26 F 0.5230(10) 0.3882(8) 0.6770(8) 0.058(4) Uani 0.25 1 d D U P F 2
F27 F 0.5421(6) 0.3035(5) 0.7306(8) 0.067(3) Uani 0.25 1 d D U P F 2
C69 C 0.5503(9) 0.3658(10) 0.7444(10) 0.047(4) Uani 0.25 1 d D U P F 2
F28 F 0.9824(10) 0.6735(6) 1.0033(8) 0.069(3) Uani 0.27 1 d D U P H 2
C70 C 0.9464(12) 0.6206(9) 0.9714(10) 0.068(4) Uani 0.27 1 d D U P H 2
F29 F 0.8958(10) 0.6361(10) 0.9090(9) 0.100(4) Uani 0.27 1 d D U P H 2
F30 F 0.9940(10) 0.5835(7) 0.9533(10) 0.083(3) Uani 0.27 1 d D U P H 2
F31 F 0.5797(6) 0.7104(5) 0.9006(6) 0.044(3) Uani 0.32 1 d D U P E 2
C71 C 0.5719(9) 0.6519(7) 0.8751(8) 0.045(4) Uani 0.32 1 d D U P E 2
F32 F 0.6045(8) 0.6480(5) 0.8281(6) 0.063(2) Uani 0.32 1 d D U P E 2
F33 F 0.4956(6) 0.6460(5) 0.8344(5) 0.068(3) Uani 0.32 1 d D U P E 2
F34 F 0.5759(4) 0.2996(3) 1.0739(6) 0.077(2) Uani 0.52 1 d D U P B 2
F35 F 0.5856(4) 0.2367(4) 0.9911(4) 0.075(2) Uani 0.52 1 d D U P B 2
F36 F 0.6377(8) 0.2122(6) 1.1053(8) 0.056(3) Uani 0.52 1 d D U P B 2
C72 C 0.6242(6) 0.2616(6) 1.0575(7) 0.057(3) Uani 0.52 1 d D U P B 2
F37 F 0.5357(11) 0.6184(8) 1.1029(9) 0.060(4) Uani 0.19 1 d D U P D 2
F38 F 0.5229(11) 0.5168(10) 1.1009(11) 0.064(4) Uani 0.19 1 d D U P D 2
F39 F 0.6285(14) 0.5651(14) 1.1631(11) 0.067(6) Uani 0.19 1 d D U P D 2
F40 F 0.9646(10) 0.3149(9) 1.1880(8) 0.064(4) Uani 0.51 1 d D U P C 2
F41 F 0.9214(11) 0.2179(5) 1.1775(8) 0.075(4) Uani 0.51 1 d D U P C 2
F42 F 0.9442(13) 0.2568(7) 1.0940(10) 0.063(3) Uani 0.51 1 d D U P C 2
C73 C 0.9543(8) 0.1191(6) 0.8477(8) 0.066(3) Uani 0.5953(17) 1 d . U P A 2
H73 H 0.976494 0.086064 0.829022 0.079 Uiso 0.5953(17) 1 calc R U P A 2
C74 C 0.9830(6) 0.1416(4) 0.9208(7) 0.065(2) Uani 0.5953(17) 1 d . U P A 2
H74 H 1.028088 0.125877 0.959536 0.079 Uiso 0.5953(17) 1 calc R U P A 2
C75 C 0.8760(8) 0.2004(6) 0.8586(9) 0.078(3) Uani 0.5953(17) 1 d . U P A 2
H75 H 0.835899 0.231701 0.847288 0.094 Uiso 0.5953(17) 1 calc R U P A 2
C76 C 0.8847(7) 0.1561(6) 0.8072(8) 0.074(2) Uani 0.5953(17) 1 d . U P A 2
H76 H 0.851864 0.151875 0.757125 0.089 Uiso 0.5953(17) 1 calc R U P A 2
C77 C 0.9340(7) 0.1912(5) 0.9266(8) 0.075(2) Uani 0.5953(17) 1 d . U P A 2
H77 H 0.939903 0.214012 0.969621 0.090 Uiso 0.5953(17) 1 calc R U P A 2
C78 C 0.8600(10) 0.1385(7) 0.7621(11) 0.068(3) Uani 0.4047(17) 1 d . U P A 1
H78 H 0.824616 0.127703 0.714336 0.081 Uiso 0.4047(17) 1 calc R U P A 1
C79 C 0.8482(9) 0.1889(7) 0.8095(10) 0.060(3) Uani 0.4047(17) 1 d . U P A 1
H79 H 0.804340 0.216422 0.797682 0.071 Uiso 0.4047(17) 1 calc R U P A 1
C80 C 0.9292(10) 0.1110(8) 0.7986(11) 0.071(3) Uani 0.4047(17) 1 d . U P A 1
H80 H 0.950896 0.076887 0.780958 0.086 Uiso 0.4047(17) 1 calc R U P A 1
C81 C 0.9148(10) 0.1883(8) 0.8757(13) 0.067(3) Uani 0.4047(17) 1 d . U P A 1
H81 H 0.923797 0.214585 0.917131 0.081 Uiso 0.4047(17) 1 calc R U P A 1
C82 C 0.9650(12) 0.1410(8) 0.8681(14) 0.067(3) Uani 0.4047(17) 1 d . U P A 1
H82 H 1.014901 0.130716 0.903717 0.080 Uiso 0.4047(17) 1 calc R U P A 1
C83 C 0.6041(7) 0.0763(5) 0.8051(7) 0.057(3) Uani 0.5953(17) 1 d D U P A 2
C84 C 0.7071(9) 0.1225(6) 0.9861(7) 0.043(3) Uani 0.4047(17) 1 d D U P A 1
Mo8 Mo 0.6725(4) -0.1034(5) 0.9063(5) 0.031(2) Uani 0.0380(11) 1 d . U P A 2
O14 O 0.738165 -0.179708 1.288046 0.044(8) Uani 0.055(4) 1 d D U P G 2
C85 C 0.8425(16) -0.2807(11) 1.2524(11) 0.049(4) Uani 0.055(4) 1 d DG U P G 2
H85 H 0.860511 -0.269990 1.302507 0.058 Uiso 0.055(4) 1 calc R U P G 2
C86 C 0.8844(11) -0.2728(11) 1.2078(16) 0.050(5) Uani 0.055(4) 1 d DG U P G 2
H86 H 0.935323 -0.255755 1.222747 0.059 Uiso 0.055(4) 1 calc R U P G 2
C87 C 0.8368(16) -0.2947(11) 1.1368(14) 0.052(5) Uani 0.055(4) 1 d DG U P G 2
H87 H 0.850295 -0.294963 1.095954 0.063 Uiso 0.055(4) 1 calc R U P G 2
C88 C 0.7655(14) -0.3163(8) 1.1376(14) 0.054(5) Uani 0.055(4) 1 d DG U P G 2
H88 H 0.722933 -0.333430 1.097353 0.065 Uiso 0.055(4) 1 calc R U P G 2
C89 C 0.7691(15) -0.3076(9) 1.2090(15) 0.050(4) Uani 0.055(4) 1 d DG U P G 2
H89 H 0.729247 -0.317996 1.225010 0.060 Uiso 0.055(4) 1 calc R U P G 2
C90 C 0.747622 -0.183105 1.235413 0.042(6) Uani 0.055(4) 1 d D U P G 2

loop_
_atom_site_aniso_label
_atom_site_aniso_U_11
_atom_site_aniso_U_22
_atom_site_aniso_U_33
_atom_site_aniso_U_23
_atom_site_aniso_U_13
_atom_site_aniso_U_12
Mo1 0.02742(14) 0.02076(14) 0.02696(15) 0.00395(11) 0.00640(11) -0.00156(11)
Mo2 0.02800(14) 0.02380(14) 0.02522(14) -0.00083(11) 0.01294(11) -0.00119(11)
Mo3 0.03391(16) 0.02022(15) 0.02372(15) 0.00020(11) 0.01533(12) 0.00075(12)
As1 0.02945(17) 0.02173(17) 0.02832(18) -0.00257(14) 0.00858(14) -0.00498(13)
Mo4 0.0419(7) 0.0190(4) 0.0332(7) 0.0029(5) 0.0175(6) -0.0002(4)
Mo5 0.0436(4) 0.0325(4) 0.0505(5) 0.0059(4) 0.0296(4) -0.0029(3)
As2 0.0498(5) 0.0576(5) 0.0301(4) 0.0135(3) 0.0180(4) 0.0024(4)
P1 0.0267(4) 0.0201(4) 0.0231(4) 0.0009(3) 0.0107(3) -0.0001(3)
As3 0.0356(8) 0.0247(6) 0.0294(7) -0.0017(5) 0.0078(6) -0.0032(5)
P2 0.0649(7) 0.0288(5) 0.0728(8) 0.0153(5) 0.0529(7) 0.0103(5)
F1 0.0411(12) 0.0305(12) 0.0522(14) -0.0008(10) 0.0305(11) -0.0017(10)
F2 0.0492(14) 0.0513(16) 0.0371(13) -0.0039(11) 0.0173(11) 0.0031(12)
F3 0.0517(14) 0.0458(15) 0.0504(15) -0.0185(12) 0.0143(12) -0.0073(12)
F4 0.0597(16) 0.0460(15) 0.0379(13) -0.0002(11) 0.0045(12) 0.0225(12)
F5 0.0491(14) 0.0691(19) 0.0467(15) -0.0213(13) 0.0282(12) -0.0030(13)
F6 0.0443(13) 0.0318(13) 0.0801(19) 0.0117(12) 0.0355(13) 0.0129(10)
O1 0.0304(13) 0.0465(18) 0.0454(17) 0.0034(14) 0.0092(13) 0.0007(12)
O2 0.0356(14) 0.0382(16) 0.0481(17) 0.0136(13) 0.0184(13) 0.0063(12)
O3 0.0423(16) 0.0414(18) 0.0550(19) -0.0024(15) 0.0053(14) -0.0153(14)
F7 0.065(6) 0.046(5) 0.054(5) 0.014(4) 0.018(4) -0.025(5)
O4 0.0546(18) 0.049(2) 0.059(2) 0.0068(16) 0.0350(16) -0.0110(15)
F8 0.054(6) 0.070(9) 0.076(7) -0.020(7) 0.004(5) 0.023(7)
F9 0.071(3) 0.090(4) 0.037(2) -0.030(3) 0.031(2) -0.030(3)
F10 0.084(3) 0.058(2) 0.066(3) 0.005(2) 0.057(3) -0.006(2)
O5 0.0409(17) 0.054(2) 0.059(2) 0.0068(17) 0.0050(15) -0.0122(15)
F11 0.043(5) 0.039(4) 0.066(8) 0.007(4) -0.003(5) -0.005(4)
O6 0.0544(19) 0.0400(18) 0.060(2) 0.0010(16) 0.0164(16) 0.0116(15)
F12 0.0397(19) 0.142(4) 0.043(2) 0.016(2) 0.0257(17) 0.032(2)
F13 0.107(5) 0.058(4) 0.056(4) 0.022(3) 0.047(3) 0.050(3)
F14 0.047(3) 0.135(6) 0.045(3) -0.036(4) 0.015(2) -0.022(4)
F15 0.055(4) 0.056(6) 0.066(6) 0.032(5) 0.021(4) 0.032(5)
O7 0.057(2) 0.060(2) 0.061(2) 0.0042(19) 0.0268(19) 0.0208(18)
C1 0.0267(16) 0.0347(19) 0.0240(16) -0.0055(14) 0.0095(13) 0.0046(14)
C2 0.0314(17) 0.0284(18) 0.0247(17) -0.0016(14) 0.0090(14) 0.0037(14)
C3 0.0324(17) 0.0290(19) 0.0333(19) 0.0063(15) 0.0135(15) 0.0041(14)
C4 0.0319(17) 0.0317(19) 0.0237(16) 0.0023(14) 0.0131(14) 0.0013(14)
C5 0.0249(15) 0.0254(17) 0.0305(18) 0.0023(14) 0.0106(14) 0.0056(13)
C6 0.0375(19) 0.0275(18) 0.0275(18) 0.0046(14) 0.0134(15) -0.0004(15)
F16 0.0294(17) 0.058(3) 0.076(3) -0.003(2) -0.0013(17) 0.0017(17)
C7 0.0263(16) 0.0310(18) 0.0233(16) 0.0024(14) 0.0092(13) 0.0009(13)
C8 0.0279(16) 0.0259(17) 0.0301(18) 0.0030(14) 0.0106(14) -0.0003(13)
C9 0.0260(16) 0.0242(17) 0.0315(18) 0.0043(14) 0.0120(14) 0.0033(13)
C10 0.0319(17) 0.0251(17) 0.0250(17) 0.0010(14) 0.0080(14) -0.0006(14)
C11 0.0306(17) 0.0256(18) 0.0314(18) 0.0025(14) 0.0141(15) 0.0052(14)
C12 0.0264(16) 0.039(2) 0.0233(16) -0.0025(15) 0.0105(13) -0.0012(14)
C13 0.0330(17) 0.0224(16) 0.0324(18) 0.0021(14) 0.0167(15) 0.0035(14)
F17 0.050(2) 0.061(3) 0.079(3) 0.042(3) 0.017(2) -0.007(2)
C14 0.0368(18) 0.0262(18) 0.0294(18) 0.0016(14) 0.0163(15) -0.0006(14)
F18 0.127(4) 0.061(3) 0.079(3) -0.009(3) 0.077(3) -0.034(3)
C15 0.0323(18) 0.0282(19) 0.039(2) 0.0002(15) 0.0168(16) -0.0008(14)
F19 0.046(2) 0.070(3) 0.073(3) 0.031(2) 0.0032(19) -0.033(2)
C16 0.0250(15) 0.0293(18) 0.0287(17) 0.0044(14) 0.0131(13) 0.0034(13)
C17 0.0391(19) 0.0289(19) 0.0284(18) 0.0042(15) 0.0078(15) 0.0035(15)
C18 0.0354(18) 0.0268(19) 0.041(2) 0.0072(16) 0.0165(17) 0.0013(15)
F20 0.088(3) 0.048(3) 0.029(2) 0.0068(17) 0.004(2) -0.012(3)
C19 0.0306(17) 0.0239(18) 0.0350(19) 0.0005(15) 0.0102(15) 0.0065(14)
C20 0.0275(16) 0.0225(16) 0.0250(16) 0.0059(13) 0.0110(13) 0.0018(12)
C21 0.0264(16) 0.0340(19) 0.0222(16) 0.0038(14) 0.0089(13) -0.0010(14)
C22 0.0353(19) 0.032(2) 0.041(2) -0.0042(17) 0.0113(17) 0.0070(16)
C23 0.041(2) 0.0220(17) 0.036(2) -0.0040(15) 0.0163(17) -0.0034(15)
C24 0.0336(19) 0.029(2) 0.046(2) -0.0001(17) 0.0130(17) -0.0018(15)
C25 0.056(2) 0.0262(19) 0.0289(19) -0.0055(15) 0.0170(18) 0.0040(17)
C26 0.0343(17) 0.0273(17) 0.0218(16) 0.0007(13) 0.0109(14) 0.0007(14)
C27 0.042(2) 0.036(2) 0.042(2) 0.0068(18) 0.0219(18) -0.0030(17)
C28 0.047(3) 0.032(3) 0.026(3) 0.003(2) 0.016(3) 0.012(3)
C29 0.066(3) 0.040(2) 0.0211(18) -0.0021(16) 0.0159(18) 0.006(2)
C30 0.0350(19) 0.052(2) 0.0293(18) -0.0039(18) 0.0161(16) 0.0022(17)
C31 0.0319(18) 0.033(2) 0.0342(19) 0.0040(15) 0.0169(15) 0.0028(15)
C32 0.038(2) 0.035(2) 0.037(2) 0.0008(17) 0.0171(17) -0.0012(16)
C33 0.050(2) 0.031(2) 0.0297(19) -0.0044(16) 0.0097(17) -0.0016(17)
C34 0.033(3) 0.042(3) 0.030(3) 0.004(2) 0.011(2) -0.008(2)
C35 0.0326(18) 0.035(2) 0.0311(19) 0.0050(16) 0.0077(15) -0.0018(16)
C36 0.040(2) 0.032(2) 0.045(2) 0.0061(17) 0.0226(19) -0.0041(17)
C37 0.056(2) 0.034(2) 0.0255(18) -0.0106(16) 0.0070(18) -0.0049(18)
C38 0.037(2) 0.036(2) 0.058(3) -0.003(2) 0.014(2) -0.0049(18)
C39 0.045(2) 0.0235(18) 0.039(2) -0.0050(16) 0.0140(18) 0.0029(16)
C40 0.052(2) 0.035(2) 0.045(2) 0.0131(19) 0.006(2) 0.0008(19)
F21 0.026(3) 0.059(5) 0.103(6) 0.024(4) 0.027(3) -0.004(3)
C41 0.044(2) 0.036(2) 0.046(2) 0.0127(19) 0.0069(19) 0.0081(18)
C42 0.049(2) 0.032(2) 0.040(2) 0.0113(17) 0.0186(19) 0.0011(18)
C43 0.065(3) 0.039(2) 0.037(2) -0.0122(18) 0.032(2) -0.003(2)
C44 0.048(2) 0.035(2) 0.037(2) -0.0111(17) 0.0228(18) 0.0039(17)
C45 0.076(3) 0.048(3) 0.044(3) -0.020(2) 0.040(2) -0.015(2)
C46 0.057(3) 0.0227(19) 0.046(2) 0.0093(17) 0.004(2) 0.0002(18)
C47 0.049(2) 0.041(2) 0.058(3) -0.020(2) 0.031(2) 0.0015(19)
C48 0.0358(19) 0.031(2) 0.038(2) -0.0025(16) 0.0176(16) 0.0041(15)
C49 0.060(3) 0.041(2) 0.035(2) 0.0095(19) 0.007(2) -0.004(2)
C50 0.060(3) 0.051(4) 0.059(4) 0.009(3) 0.030(3) -0.014(3)
B1 0.0248(17) 0.027(2) 0.0277(19) 0.0029(15) 0.0111(15) 0.0037(15)
C51 0.037(2) 0.040(2) 0.037(2) 0.0054(19) 0.0089(18) 0.0067(18)
F22 0.156(5) 0.048(3) 0.091(4) 0.033(3) 0.083(4) 0.024(3)
C52 0.049(2) 0.034(2) 0.049(2) 0.0184(19) 0.010(2) -0.0054(19)
C53 0.050(2) 0.044(3) 0.038(2) 0.0126(19) 0.0144(19) -0.005(2)
F23 0.059(3) 0.143(5) 0.092(4) 0.047(4) 0.022(3) -0.035(3)
F24 0.110(6) 0.125(7) 0.109(6) -0.054(5) 0.085(5) -0.061(5)
C54 0.060(5) 0.058(5) 0.084(6) 0.016(5) 0.046(4) -0.007(4)
O8 0.063(4) 0.107(7) 0.091(6) 0.042(5) 0.012(4) -0.002(4)
O9 0.074(5) 0.042(4) 0.044(4) 0.004(4) 0.034(4) -0.006(4)
Mo6 0.0358(5) 0.0267(5) 0.0453(7) 0.0028(5) 0.0234(5) -0.0004(3)
Mo7 0.0510(7) 0.0427(6) 0.0654(8) 0.0289(6) 0.0398(7) 0.0176(5)
O10 0.075(5) 0.027(4) 0.048(5) 0.000(3) 0.029(4) -0.007(4)
C55 0.051(6) 0.030(5) 0.028(4) -0.003(4) 0.019(4) -0.003(4)
C56 0.063(6) 0.049(6) 0.149(12) 0.046(7) 0.069(7) 0.034(5)
C57 0.083(6) 0.046(5) 0.103(8) 0.028(5) 0.070(6) 0.021(5)
C58 0.075(5) 0.043(6) 0.072(5) 0.023(5) 0.058(4) 0.017(5)
C59 0.088(7) 0.041(5) 0.104(8) -0.004(5) 0.066(7) 0.011(5)
C60 0.098(8) 0.040(5) 0.152(11) 0.038(6) 0.092(8) 0.031(5)
C61 0.054(6) 0.036(6) 0.032(5) 0.006(4) 0.010(5) 0.009(5)
C62 0.043(5) 0.039(6) 0.036(5) 0.009(4) 0.012(4) 0.016(4)
C63 0.050(6) 0.024(5) 0.048(7) -0.002(5) 0.014(5) -0.002(4)
C64 0.035(5) 0.042(6) 0.054(7) 0.018(5) 0.011(5) 0.005(4)
C65 0.043(6) 0.054(7) 0.055(7) 0.016(6) 0.011(5) 0.014(5)
O11 0.175(9) 0.138(8) 0.145(8) 0.106(7) 0.121(8) 0.076(7)
C66 0.087(7) 0.094(8) 0.094(8) 0.070(7) 0.057(6) 0.047(6)
O12 0.081(4) 0.055(4) 0.045(4) -0.016(3) 0.024(3) -0.011(3)
C67 0.053(6) 0.048(5) 0.053(7) 0.006(5) 0.004(5) 0.003(5)
O13 0.056(5) 0.049(5) 0.040(4) -0.007(4) 0.022(4) -0.006(4)
C68 0.023(4) 0.078(7) 0.070(7) 0.005(6) 0.019(5) 0.012(5)
F25 0.039(5) 0.100(8) 0.056(6) -0.024(6) 0.018(5) -0.015(6)
F26 0.044(6) 0.068(7) 0.035(6) 0.029(6) -0.012(5) -0.028(6)
F27 0.040(5) 0.043(6) 0.083(7) -0.012(6) -0.013(5) -0.014(4)
C69 0.034(6) 0.058(6) 0.044(6) -0.002(6) 0.009(6) -0.008(6)
F28 0.094(7) 0.050(6) 0.081(7) -0.008(5) 0.054(6) -0.043(5)
C70 0.078(6) 0.063(6) 0.071(6) 0.015(6) 0.039(6) -0.014(6)
F29 0.109(8) 0.092(8) 0.088(7) 0.052(7) 0.029(7) -0.023(7)
F30 0.099(7) 0.084(7) 0.102(7) 0.021(6) 0.079(6) 0.005(6)
F31 0.072(6) 0.020(4) 0.027(4) 0.000(3) 0.004(4) -0.008(4)
C71 0.061(6) 0.037(5) 0.033(5) 0.006(5) 0.015(5) 0.013(5)
F32 0.101(6) 0.061(6) 0.051(5) 0.033(4) 0.054(5) 0.046(5)
F33 0.069(5) 0.051(5) 0.049(5) 0.016(4) -0.013(4) 0.004(4)
F34 0.041(3) 0.057(4) 0.154(7) 0.039(4) 0.061(4) 0.021(3)
F35 0.047(4) 0.081(6) 0.082(5) 0.030(4) 0.010(3) -0.019(4)
F36 0.054(4) 0.052(5) 0.076(6) 0.033(5) 0.043(4) 0.016(4)
C72 0.056(5) 0.050(4) 0.085(6) 0.024(4) 0.051(4) 0.002(4)
F37 0.075(8) 0.080(9) 0.047(7) 0.005(7) 0.046(6) 0.032(7)
F38 0.059(8) 0.082(9) 0.060(8) -0.030(7) 0.035(7) -0.038(7)
F39 0.070(9) 0.116(13) 0.021(7) -0.012(9) 0.023(6) 0.019(10)
F40 0.042(5) 0.069(6) 0.057(7) -0.001(5) -0.007(5) 0.013(4)
F41 0.071(5) 0.052(6) 0.101(9) 0.044(6) 0.033(6) 0.027(5)
F42 0.049(4) 0.062(7) 0.079(5) 0.020(5) 0.027(4) 0.017(5)
C73 0.067(5) 0.045(5) 0.107(6) 0.017(5) 0.059(5) -0.003(4)
C74 0.070(4) 0.037(4) 0.115(6) 0.006(4) 0.064(5) -0.015(3)
C75 0.089(6) 0.041(4) 0.125(6) 0.023(5) 0.065(6) -0.005(4)
C76 0.080(5) 0.050(4) 0.113(6) 0.026(4) 0.060(5) -0.003(3)
C77 0.086(5) 0.046(4) 0.125(6) 0.006(5) 0.075(5) -0.017(4)
C78 0.085(6) 0.040(5) 0.104(7) 0.015(5) 0.066(6) -0.006(5)
C79 0.075(5) 0.030(4) 0.101(6) 0.017(5) 0.065(5) 0.002(4)
C80 0.080(5) 0.048(5) 0.112(7) 0.014(5) 0.066(6) 0.000(4)
C81 0.070(5) 0.037(4) 0.117(6) 0.018(5) 0.062(5) -0.010(4)
C82 0.067(5) 0.039(5) 0.117(6) 0.018(5) 0.062(5) -0.004(4)
C83 0.043(4) 0.062(5) 0.056(5) 0.029(4) 0.010(4) 0.007(4)
C84 0.058(5) 0.026(7) 0.055(6) 0.022(5) 0.034(5) 0.005(5)
Mo8 0.020(3) 0.043(4) 0.030(4) 0.013(3) 0.011(3) 0.018(3)
O14 0.042(13) 0.071(14) 0.028(13) 0.002(13) 0.022(11) -0.022(13)
C85 0.054(5) 0.035(5) 0.044(5) 0.010(5) 0.006(5) 0.001(5)
C86 0.052(7) 0.037(7) 0.046(7) 0.006(7) 0.004(7) 0.005(7)
C87 0.051(7) 0.040(7) 0.049(7) 0.004(7) 0.003(7) 0.006(7)
C88 0.057(7) 0.033(7) 0.051(7) 0.008(7) 0.000(7) 0.001(7)
C89 0.054(5) 0.032(5) 0.047(5) 0.012(5) 0.003(5) -0.001(5)
C90 0.043(9) 0.052(10) 0.031(9) 0.010(9) 0.016(9) -0.012(9)

loop_
_atom_type_symbol
_atom_type_description
_atom_type_scat_dispersion_real
_atom_type_scat_dispersion_imag
_atom_type_scat_source
C C 0.0033 0.0016 'International Tables Vol C Tables 4.2.6.8 and 6.1.1.4'
H H 0.0000 0.0000 'International Tables Vol C Tables 4.2.6.8 and 6.1.1.4'
As As 0.0499 2.0058 'International Tables Vol C Tables 4.2.6.8 and 6.1.1.4'
B B 0.0013 0.0007 'International Tables Vol C Tables 4.2.6.8 and 6.1.1.4'
F F 0.0171 0.0103 'International Tables Vol C Tables 4.2.6.8 and 6.1.1.4'
Mo Mo -1.6832 0.6857 'International Tables Vol C Tables 4.2.6.8 and 6.1.1.4'
O O 0.0106 0.0060 'International Tables Vol C Tables 4.2.6.8 and 6.1.1.4'
P P 0.1023 0.0942 'International Tables Vol C Tables 4.2.6.8 and 6.1.1.4'

loop_
_exptl_crystal_face_index_h
_exptl_crystal_face_index_k
_exptl_crystal_face_index_l
_exptl_crystal_face_perp_dist
-25 -8 6 0.0900
0 -20 -19 0.0825
22 12 0 0.0721
24 -7 -19 0.1108
-7 19 22 0.1191
2 -29 3 0.0657
7 25 -15 0.0518
12 -19 10 0.0598
6 -14 20 0.0606
-5 14 -20 0.0438
15 -7 14 0.0602
-20 11 -5 0.0767
-2 -3 -25 0.0715
-16 -14 23 0.0773
-12 -22 17 0.0629
-9 -9 27 0.0680
2 17 -22 0.0462
0 -19 20 0.0523
-3 4 27 0.0881
3 -1 24 0.0689
5 14 20 0.0966

loop_
_geom_angle_atom_site_label_1
_geom_angle_atom_site_label_2
_geom_angle_atom_site_label_3
_geom_angle
_geom_angle_site_symmetry_1
_geom_angle_site_symmetry_3
_geom_angle_publ_flag
C35 Mo1 C40 95.80(16) . . ?
C35 Mo1 C46 132.22(16) . . ?
C35 Mo1 C49 81.28(16) . . ?
C35 Mo1 C52 137.72(17) . . ?
C35 Mo1 C85 100.2(7) . . ?
C35 Mo1 C86 89.0(6) . . ?
C35 Mo1 C87 114.3(8) . . ?
C35 Mo1 C88 148.8(6) . . ?
C35 Mo1 C89 134.2(7) . . ?
C40 Mo1 C46 36.42(16) . . ?
C40 Mo1 C49 36.33(18) . . ?
C40 Mo1 C52 59.97(18) . . ?
C46 Mo1 C49 59.68(17) . . ?
C46 Mo1 C52 35.92(18) . . ?
C49 Mo1 C52 58.45(17) . . ?
C51 Mo1 C35 88.14(18) . . ?
C51 Mo1 C40 83.48(19) . . ?
C51 Mo1 C46 85.81(19) . . ?
C51 Mo1 C49 115.99(18) . . ?
C51 Mo1 C52 119.28(19) . . ?
C85 Mo1 C89 34.9(2) . . ?
C86 Mo1 C85 35.7(2) . . ?
C86 Mo1 C88 60.4(3) . . ?
C86 Mo1 C89 59.2(3) . . ?
C87 Mo1 C85 60.0(3) . . ?
C87 Mo1 C86 36.8(2) . . ?
C87 Mo1 C88 36.5(2) . . ?
C87 Mo1 C89 59.7(3) . . ?
C88 Mo1 C85 59.1(3) . . ?
C88 Mo1 C89 35.3(2) . . ?
C90 Mo1 C35 84.15(12) . . ?
C90 Mo1 C85 74.2(7) . . ?
C90 Mo1 C86 106.6(8) . . ?
C90 Mo1 C87 132.5(7) . . ?
C90 Mo1 C88 108.9(8) . . ?
C90 Mo1 C89 75.8(7) . . ?
As1 Mo2 Mo1 53.299(11) . . ?
P1 Mo2 Mo1 52.96(2) . . ?
P1 Mo2 As1 50.83(2) . . ?
C15 Mo2 Mo1 128.80(11) . . ?
C15 Mo2 As1 76.16(11) . . ?
C15 Mo2 P1 90.72(11) . . ?
C15 Mo2 C23 117.33(15) . . ?
C15 Mo2 C32 87.19(16) . . ?
C15 Mo2 C37 141.48(16) . . ?
C15 Mo2 C39 85.13(15) . . ?
C15 Mo2 C45 116.74(18) . . ?
C15 Mo2 C47 84.61(16) . . ?
C23 Mo2 Mo1 98.22(10) . . ?
C23 Mo2 As1 138.11(10) . . ?
C23 Mo2 P1 88.06(10) . . ?
C23 Mo2 C37 34.98(14) . . ?
C32 Mo2 Mo1 85.16(12) . . ?
C32 Mo2 As1 72.42(12) . . ?
C32 Mo2 P1 121.76(12) . . ?
C32 Mo2 C23 142.31(15) . . ?
C32 Mo2 C37 108.31(16) . . ?
C32 Mo2 C39 134.39(15) . . ?
C32 Mo2 C45 85.60(17) . . ?
C32 Mo2 C47 98.47(17) . . ?
C37 Mo2 Mo1 88.38(11) . . ?
C37 Mo2 As1 141.68(11) . . ?
C37 Mo2 P1 108.63(11) . . ?
C39 Mo2 Mo1 132.65(10) . . ?
C39 Mo2 As1 146.84(11) . . ?
C39 Mo2 P1 103.25(11) . . ?
C39 Mo2 C23 35.33(14) . . ?
C39 Mo2 C37 58.58(15) . . ?
C39 Mo2 C45 58.83(17) . . ?
C45 Mo2 Mo1 113.00(14) . . ?
C45 Mo2 As1 154.32(13) . . ?
C45 Mo2 P1 143.23(12) . . ?
C45 Mo2 C23 58.39(15) . . ?
C45 Mo2 C37 34.90(16) . . ?
C47 Mo2 Mo1 146.58(12) . . ?
C47 Mo2 As1 158.95(12) . . ?
C47 Mo2 P1 139.25(12) . . ?
C47 Mo2 C23 59.31(15) . . ?
C47 Mo2 C37 58.82(16) . . ?
C47 Mo2 C39 36.06(15) . . ?
C47 Mo2 C45 35.31(18) . . ?
P1 Mo3 P2 136.09(4) . . ?
C6 Mo3 P1 77.17(11) . . ?
C6 Mo3 P2 76.32(11) . . ?
C6 Mo3 C25 125.12(15) . . ?
C6 Mo3 C29 99.44(16) . . ?
C6 Mo3 C33 96.19(16) . . ?
C6 Mo3 C36 106.87(16) . . ?
C6 Mo3 C43 131.39(16) . . ?
C6 Mo3 C44 154.62(15) . . ?
C25 Mo3 P1 81.92(10) . . ?
C25 Mo3 P2 141.90(10) . . ?
C25 Mo3 C44 34.57(15) . . ?
C29 Mo3 P1 129.27(12) . . ?
C29 Mo3 P2 89.34(12) . . ?
C29 Mo3 C25 58.53(15) . . ?
C29 Mo3 C33 35.40(15) . . ?
C29 Mo3 C43 35.63(16) . . ?
C29 Mo3 C44 58.57(15) . . ?
C33 Mo3 P1 94.02(11) . . ?
C33 Mo3 P2 123.08(11) . . ?
C33 Mo3 C25 35.51(14) . . ?
C33 Mo3 C43 58.98(16) . . ?
C33 Mo3 C44 58.68(15) . . ?
C36 Mo3 P1 77.79(11) . . ?
C36 Mo3 P2 77.25(12) . . ?
C36 Mo3 C25 117.35(16) . . ?
C36 Mo3 C29 146.40(17) . . ?
C36 Mo3 C33 152.87(16) . . ?
C36 Mo3 C43 111.48(17) . . ?
C36 Mo3 C44 98.34(16) . . ?
C43 Mo3 P1 139.00(12) . . ?
C43 Mo3 P2 84.07(12) . . ?
C43 Mo3 C25 57.97(15) . . ?
C43 Mo3 C44 34.80(15) . . ?
C44 Mo3 P1 105.99(11) . . ?
C44 Mo3 P2 112.94(11) . . ?
Mo1 As1 Mo2 71.052(13) . . ?
P1 As1 Mo1 62.55(3) . . ?
P1 As1 Mo2 58.76(2) . . ?
As3 Mo4 Mo6 52.76(6) . . ?
P2 Mo4 As3 57.00(6) . . ?
P2 Mo4 Mo6 54.00(5) . . ?
C55 Mo4 As3 73.0(3) . . ?
C55 Mo4 P2 128.1(3) . . ?
C55 Mo4 Mo6 86.1(3) . . ?
C55 Mo4 C61 113.2(4) . . ?
C55 Mo4 C62 85.1(3) . . ?
C55 Mo4 C63 91.7(4) . . ?
C55 Mo4 C64 126.6(4) . . ?
C55 Mo4 C65 144.1(4) . . ?
C61 Mo4 As3 139.4(2) . . ?
C61 Mo4 P2 97.88(19) . . ?
C61 Mo4 Mo6 86.96(19) . . ?
C62 Mo4 As3 149.78(19) . . ?
C62 Mo4 P2 133.0(2) . . ?
C62 Mo4 Mo6 106.32(19) . . ?
C62 Mo4 C61 35.21(10) . . ?
C62 Mo4 C65 58.99(15) . . ?
C63 Mo4 As3 159.19(19) . . ?
C63 Mo4 P2 140.2(2) . . ?
C63 Mo4 Mo6 142.12(19) . . ?
C63 Mo4 C61 59.32(13) . . ?
C63 Mo4 C62 35.94(11) . . ?
C63 Mo4 C64 36.34(12) . . ?
C63 Mo4 C65 59.73(16) . . ?
C64 Mo4 As3 150.41(19) . . ?
C64 Mo4 P2 104.8(2) . . ?
C64 Mo4 Mo6 138.9(2) . . ?
C64 Mo4 C61 59.21(17) . . ?
C64 Mo4 C62 59.81(14) . . ?
C64 Mo4 C65 35.76(14) . . ?
C65 Mo4 As3 139.6(2) . . ?
C65 Mo4 P2 82.7(2) . . ?
C65 Mo4 Mo6 103.2(2) . . ?
C65 Mo4 C61 35.11(13) . . ?
C84 Mo4 As3 73.3(4) . . ?
C84 Mo4 P2 87.6(4) . . ?
C84 Mo4 Mo6 124.4(4) . . ?
C84 Mo4 C55 90.9(5) . . ?
C84 Mo4 C61 142.6(5) . . ?
C84 Mo4 C62 128.8(4) . . ?
C84 Mo4 C63 93.4(4) . . ?
C84 Mo4 C64 83.6(5) . . ?
C84 Mo4 C65 110.6(5) . . ?
As2 Mo5 Mo7 56.19(5) . . ?
P2 Mo5 As2 54.97(4) . . ?
P2 Mo5 Mo7 52.35(4) . . ?
C38 Mo5 As2 87.19(13) . . ?
C38 Mo5 P2 79.77(13) . . ?
C38 Mo5 Mo7 130.17(13) . . ?
C38 Mo5 C67 91.5(4) . . ?
C38 Mo5 C73 80.9(3) . . ?
C38 Mo5 C74 88.2(3) . . ?
C38 Mo5 C75 139.6(4) . . ?
C38 Mo5 C76 110.5(3) . . ?
C38 Mo5 C77 123.0(3) . . ?
C67 Mo5 As2 127.8(4) . . ?
C67 Mo5 P2 73.5(4) . . ?
C67 Mo5 Mo7 87.7(4) . . ?
C67 Mo5 C73 129.4(5) . . ?
C67 Mo5 C74 94.2(5) . . ?
C67 Mo5 C75 111.0(6) . . ?
C67 Mo5 C76 143.9(5) . . ?
C67 Mo5 C77 84.9(5) . . ?
C73 Mo5 As2 101.9(4) . . ?
C73 Mo5 P2 150.3(3) . . ?
C73 Mo5 Mo7 134.3(3) . . ?
C73 Mo5 C75 58.8(5) . . ?
C73 Mo5 C76 36.1(5) . . ?
C74 Mo5 As2 137.8(3) . . ?
C74 Mo5 P2 162.3(3) . . ?
C74 Mo5 Mo7 141.6(3) . . ?
C74 Mo5 C73 36.1(4) . . ?
C74 Mo5 C75 58.1(4) . . ?
C74 Mo5 C76 59.7(5) . . ?
C74 Mo5 C77 35.9(4) . . ?
C75 Mo5 As2 102.8(4) . . ?
C75 Mo5 P2 137.7(4) . . ?
C75 Mo5 Mo7 85.4(3) . . ?
C75 Mo5 C76 35.3(5) . . ?
C76 Mo5 As2 83.1(3) . . ?
C76 Mo5 P2 136.9(3) . . ?
C76 Mo5 Mo7 98.3(3) . . ?
C77 Mo5 As2 137.1(3) . . ?
C77 Mo5 P2 149.4(3) . . ?
C77 Mo5 Mo7 106.6(3) . . ?
C77 Mo5 C73 60.0(4) . . ?
C77 Mo5 C75 34.3(5) . . ?
C77 Mo5 C76 59.2(5) . . ?
Mo5 As2 Mo7 70.34(4) . . ?
P2 As2 Mo5 59.11(4) . . ?
P2 As2 Mo7 58.74(4) . . ?
Mo1 P1 Mo8 151.96(19) . . ?
Mo2 P1 Mo1 76.63(3) . . ?
Mo2 P1 Mo3 140.20(4) . . ?
Mo2 P1 Mo8 124.93(15) . . ?
Mo3 P1 Mo1 141.28(4) . . ?
As1 P1 Mo1 66.48(3) . . ?
As1 P1 Mo2 70.42(3) . . ?
As1 P1 Mo3 127.23(4) . . ?
As1 P1 Mo8 101.6(2) . . ?
P2 As3 Mo4 54.95(5) . . ?
P2 As3 Mo6 60.78(5) . . ?
Mo6 As3 Mo4 70.75(6) . . ?
Mo3 P2 Mo6 141.85(5) . . ?
Mo4 P2 Mo3 141.45(7) . . ?
Mo4 P2 As3 68.06(6) . . ?
Mo4 P2 Mo6 76.68(6) . . ?
Mo5 P2 Mo7 76.43(5) . . ?
As2 P2 Mo5 65.93(5) . . ?
As2 P2 Mo7 67.82(5) . . ?
As3 P2 Mo3 123.51(7) . . ?
As3 P2 Mo6 62.28(6) . . ?
C2 C1 H1 120.9 . . ?
C2 C1 C12 118.2(3) . . ?
C12 C1 H1 120.9 . . ?
C1 C2 C4 120.1(3) . . ?
C1 C2 C28 122.2(4) . . ?
C1 C2 C71 116.1(7) . . ?
C4 C2 C28 117.6(4) . . ?
C4 C2 C71 123.5(7) . . ?
C5 C3 H3 119.0 . . ?
C5 C3 C18 121.9(4) . . ?
C18 C3 H3 119.0 . . ?
C2 C4 H4 118.4 . . ?
C2 C4 C7 123.3(3) . . ?
C7 C4 H4 118.4 . . ?
C3 C5 C11 115.7(3) . . ?
C3 C5 B1 124.6(3) . . ?
C11 C5 B1 119.2(3) . . ?
O2 C6 Mo3 175.9(3) . . ?
O2 C6 Mo8 134.4(4) . . ?
C4 C7 C21 115.5(3) . . ?
C4 C7 B1 118.0(3) . . ?
C21 C7 B1 126.0(3) . . ?
C14 C8 C34 120.8(4) . . ?
C14 C8 C69 116.9(8) . . ?
C16 C8 C14 120.2(3) . . ?
C16 C8 C34 118.9(4) . . ?
C16 C8 C69 122.7(8) . . ?
C13 C9 H9 118.7 . . ?
C13 C9 C20 122.5(3) . . ?
C20 C9 H9 118.7 . . ?
C17 C10 H10 119.2 . . ?
C17 C10 C26 121.7(3) . . ?
C26 C10 H10 119.2 . . ?
C5 C11 H11 118.4 . . ?
C19 C11 C5 123.2(3) . . ?
C19 C11 H11 118.4 . . ?
C1 C12 C21 121.2(3) . . ?
C1 C12 C30 119.0(3) . . ?
C21 C12 C30 119.8(3) . . ?
C9 C13 C14 121.5(3) . . ?
C9 C13 C48 118.6(3) . . ?
C14 C13 C48 119.9(3) . . ?
C8 C14 H14 121.1 . . ?
C13 C14 C8 117.7(3) . . ?
C13 C14 H14 121.1 . . ?
O1 C15 Mo2 176.7(4) . . ?
C8 C16 H16 118.5 . . ?
C8 C16 C20 123.0(3) . . ?
C20 C16 H16 118.5 . . ?
C10 C17 C41 118.6(4) . . ?
C10 C17 C42 121.7(4) . . ?
C42 C17 C41 119.7(4) . . ?
C3 C18 C50 119.4(5) . . ?
C3 C18 C70 119.4(8) . . ?
C24 C18 C3 120.9(4) . . ?
C24 C18 C50 119.7(5) . . ?
C24 C18 C70 119.7(9) . . ?
C11 C19 C22 119.9(4) . . ?
C11 C19 C24 119.8(4) . . ?
C24 C19 C22 120.3(4) . . ?
C9 C20 C16 114.9(3) . . ?
C9 C20 B1 124.5(3) . . ?
C16 C20 B1 120.5(3) . . ?
C7 C21 H21 119.2 . . ?
C12 C21 C7 121.7(3) . . ?
C12 C21 H21 119.2 . . ?
F2 C22 C19 112.0(3) . . ?
F3 C22 F2 105.9(3) . . ?
F3 C22 C19 113.7(4) . . ?
F4 C22 F2 105.9(3) . . ?
F4 C22 F3 105.7(3) . . ?
F4 C22 C19 113.0(3) . . ?
Mo2 C23 H23 121.2 . . ?
C37 C23 Mo2 73.5(2) . . ?
C37 C23 H23 126.0 . . ?
C39 C23 Mo2 71.0(2) . . ?
C39 C23 H23 126.0 . . ?
C39 C23 C37 108.0(4) . . ?
C18 C24 C19 118.6(4) . . ?
C18 C24 H24 120.7 . . ?
C19 C24 H24 120.7 . . ?
Mo3 C25 H25 121.1 . . ?
C33 C25 Mo3 71.2(2) . . ?
C33 C25 H25 125.5 . . ?
C33 C25 Mo8 40.6(3) . . ?
C44 C25 Mo3 74.0(2) . . ?
C44 C25 H25 125.5 . . ?
C44 C25 C33 109.0(4) . . ?
C44 C25 Mo8 99.3(3) . . ?
C10 C26 B1 121.0(3) . . ?
C31 C26 C10 116.1(3) . . ?
C31 C26 B1 122.5(3) . . ?
C31 C27 C42 121.0(4) . . ?
C31 C27 C54 120.8(7) . . ?
C31 C27 C72 115.4(6) . . ?
C42 C27 C54 117.8(7) . . ?
C42 C27 C72 123.3(6) . . ?
F13 C28 C2 114.6(6) . . ?
F13 C28 F17 107.0(7) . . ?
F13 C28 F20 106.9(7) . . ?
F17 C28 C2 113.0(5) . . ?
F20 C28 C2 111.0(6) . . ?
F20 C28 F17 103.6(6) . . ?
Mo3 C29 H29 125.5 . . ?
C33 C29 Mo3 73.3(2) . . ?
C33 C29 H29 125.5 . . ?
C33 C29 H29A 122.5 . . ?
C33 C29 C43 108.5(4) . . ?
C33 C29 Mo8 53.6(4) . . ?
C43 C29 Mo3 73.2(2) . . ?
C43 C29 H29 125.5 . . ?
C43 C29 H29A 122.5 . . ?
C43 C29 Mo8 107.9(4) . . ?
Mo8 C29 H29A 122.5 . . ?
F9 C30 F10 103.8(4) . . ?
F9 C30 F12 108.6(5) . . ?
F9 C30 C12 113.6(4) . . ?
F10 C30 C12 112.6(4) . . ?
F12 C30 F10 104.0(4) . . ?
F12 C30 C12 113.3(3) . . ?
F37 C30 C12 113.0(7) . . ?
F38 C30 C12 118.1(10) . . ?
F38 C30 F37 107.8(13) . . ?
F38 C30 F39 110.7(18) . . ?
F39 C30 C12 108.7(13) . . ?
F39 C30 F37 96.5(13) . . ?
C26 C31 C27 122.3(3) . . ?
C26 C31 H31 118.8 . . ?
C27 C31 H31 118.8 . . ?
O4 C32 Mo2 176.1(4) . . ?
Mo3 C33 H33 126.4 . . ?
C25 C33 Mo3 73.3(2) . . ?
C25 C33 H33 126.4 . . ?
C25 C33 H33A 120.5 . . ?
C25 C33 Mo8 101.8(4) . . ?
C29 C33 Mo3 71.3(2) . . ?
C29 C33 C25 106.8(4) . . ?
C29 C33 H33 126.4 . . ?
C29 C33 H33A 120.5 . . ?
C29 C33 Mo8 78.2(4) . . ?
Mo8 C33 H33A 120.5 . . ?
F14 C34 F16 105.4(6) . . ?
F14 C34 C8 113.0(6) . . ?
F14 C34 F19 109.9(6) . . ?
F16 C34 C8 112.5(5) . . ?
F19 C34 F16 103.4(6) . . ?
F19 C34 C8 112.1(5) . . ?
O3 C35 Mo1 174.2(4) . . ?
O5 C36 Mo3 177.0(4) . . ?
Mo2 C37 H37 123.2 . . ?
C23 C37 Mo2 71.5(2) . . ?
C23 C37 H37 126.3 . . ?
C45 C37 Mo2 70.7(2) . . ?
C45 C37 C23 107.4(4) . . ?
C45 C37 H37 126.3 . . ?
O6 C38 Mo5 172.2(4) . . ?
O6 C38 Mo6 166.6(4) . . ?
Mo2 C39 H39 120.7 . . ?
C23 C39 Mo2 73.7(2) . . ?
C23 C39 H39 126.0 . . ?
C23 C39 C47 108.0(4) . . ?
C47 C39 Mo2 71.4(2) . . ?
C47 C39 H39 126.0 . . ?
Mo1 C40 H40 120.2 . . ?
C46 C40 Mo1 72.0(2) . . ?
C46 C40 H40 126.9 . . ?
C46 C40 C49 106.2(5) . . ?
C49 C40 Mo1 72.8(3) . . ?
C49 C40 H40 126.9 . . ?
F8 C41 F11 101.8(13) . . ?
F8 C41 F15 109.0(10) . . ?
F8 C41 C17 113.5(11) . . ?
F11 C41 C17 114.7(10) . . ?
F15 C41 F11 107.5(11) . . ?
F15 C41 C17 109.9(8) . . ?
F40 C41 C17 110.9(11) . . ?
F41 C41 C17 116.9(9) . . ?
F41 C41 F40 107.9(12) . . ?
F41 C41 F42 102.1(10) . . ?
F42 C41 C17 110.8(11) . . ?
F42 C41 F40 107.4(13) . . ?
C17 C42 C27 117.2(4) . . ?
C17 C42 H42 121.4 . . ?
C27 C42 H42 121.4 . . ?
Mo3 C43 H43 120.0 . . ?
C29 C43 Mo3 71.1(2) . . ?
C29 C43 H43 125.8 . . ?
C44 C43 Mo3 74.9(2) . . ?
C44 C43 C29 108.5(4) . . ?
C44 C43 H43 125.8 . . ?
Mo3 C44 H44 123.5 . . ?
C25 C44 Mo3 71.5(2) . . ?
C25 C44 C43 107.2(4) . . ?
C25 C44 H44 126.4 . . ?
C43 C44 Mo3 70.3(2) . . ?
C43 C44 H44 126.4 . . ?
Mo2 C45 H45 120.6 . . ?
C37 C45 Mo2 74.4(2) . . ?
C37 C45 H45 125.3 . . ?
C47 C45 Mo2 71.3(2) . . ?
C47 C45 C37 109.4(4) . . ?
C47 C45 H45 125.3 . . ?
Mo1 C46 H46 120.8 . . ?
C40 C46 Mo1 71.6(2) . . ?
C40 C46 H46 126.2 . . ?
C52 C46 Mo1 73.3(2) . . ?
C52 C46 C40 107.7(4) . . ?
C52 C46 H46 126.2 . . ?
Mo2 C47 H47 119.6 . . ?
C39 C47 Mo2 72.5(2) . . ?
C39 C47 H47 126.4 . . ?
C45 C47 Mo2 73.4(2) . . ?
C45 C47 C39 107.2(4) . . ?
C45 C47 H47 126.4 . . ?
F1 C48 F6 105.6(3) . . ?
F1 C48 C13 112.2(3) . . ?
F5 C48 F1 106.3(3) . . ?
F5 C48 F6 107.6(3) . . ?
F5 C48 C13 113.2(3) . . ?
F6 C48 C13 111.6(3) . . ?
Mo1 C49 H49 121.3 . . ?
C40 C49 Mo1 70.9(3) . . ?
C40 C49 H49 124.9 . . ?
C53 C49 Mo1 74.5(3) . . ?
C53 C49 C40 110.2(4) . . ?
C53 C49 H49 124.9 . . ?
F18 C50 C18 114.8(6) . . ?
F18 C50 F22 103.7(7) . . ?
F18 C50 F23 106.6(7) . . ?
F22 C50 C18 112.9(6) . . ?
F22 C50 F23 105.4(7) . . ?
F23 C50 C18 112.6(6) . . ?
C5 B1 C7 102.2(3) . . ?
C5 B1 C26 110.9(3) . . ?
C7 B1 C26 114.8(3) . . ?
C20 B1 C5 115.6(3) . . ?
C20 B1 C7 109.7(3) . . ?
C20 B1 C26 104.1(3) . . ?
O7 C51 Mo1 177.0(4) . . ?
Mo1 C52 H52 121.6 . . ?
C46 C52 Mo1 70.8(2) . . ?
C46 C52 H52 125.3 . . ?
C53 C52 Mo1 73.9(2) . . ?
C53 C52 C46 109.4(4) . . ?
C53 C52 H52 125.3 . . ?
Mo1 C53 H53 123.5 . . ?
C49 C53 Mo1 70.5(3) . . ?
C49 C53 C52 106.5(5) . . ?
C49 C53 H53 126.7 . . ?
C52 C53 Mo1 70.9(3) . . ?
C52 C53 H53 126.7 . . ?
F7 C54 C27 112.3(11) . . ?
F21 C54 F7 107.3(12) . . ?
F21 C54 C27 108.9(9) . . ?
F21 C54 F24 109.0(11) . . ?
F24 C54 F7 108.9(12) . . ?
F24 C54 C27 110.2(9) . . ?
As3 Mo6 Mo4 56.48(6) . . ?
P2 Mo6 Mo4 49.32(5) . . ?
P2 Mo6 As3 56.94(6) . . ?
C38 Mo6 Mo4 123.24(15) . . ?
C38 Mo6 As3 81.09(15) . . ?
C38 Mo6 P2 77.14(14) . . ?
C38 Mo6 C78 125.8(4) . . ?
C38 Mo6 C79 148.7(4) . . ?
C38 Mo6 C80 94.5(5) . . ?
C38 Mo6 C81 119.3(5) . . ?
C38 Mo6 C82 91.1(5) . . ?
C68 Mo6 Mo4 90.6(4) . . ?
C68 Mo6 As3 128.4(4) . . ?
C68 Mo6 P2 71.5(4) . . ?
C68 Mo6 C38 88.4(4) . . ?
C68 Mo6 C78 81.5(6) . . ?
C68 Mo6 C79 107.9(6) . . ?
C68 Mo6 C80 93.1(7) . . ?
C68 Mo6 C81 140.5(7) . . ?
C68 Mo6 C82 129.0(7) . . ?
C78 Mo6 Mo4 110.1(4) . . ?
C78 Mo6 As3 143.2(4) . . ?
C78 Mo6 P2 144.3(5) . . ?
C78 Mo6 C79 37.1(6) . . ?
C78 Mo6 C81 59.8(7) . . ?
C78 Mo6 C82 58.4(8) . . ?
C79 Mo6 Mo4 84.0(3) . . ?
C79 Mo6 As3 106.6(4) . . ?
C79 Mo6 P2 132.8(4) . . ?
C79 Mo6 C81 34.8(7) . . ?
C80 Mo6 Mo4 142.1(4) . . ?
C80 Mo6 As3 137.8(5) . . ?
C80 Mo6 P2 162.4(5) . . ?
C80 Mo6 C78 34.0(6) . . ?
C80 Mo6 C79 59.0(5) . . ?
C80 Mo6 C81 59.6(7) . . ?
C80 Mo6 C82 36.1(7) . . ?
C81 Mo6 Mo4 95.4(4) . . ?
C81 Mo6 As3 86.0(5) . . ?
C81 Mo6 P2 137.9(5) . . ?
C82 Mo6 Mo4 130.0(5) . . ?
C82 Mo6 As3 101.7(6) . . ?
C82 Mo6 P2 156.7(6) . . ?
C82 Mo6 C79 57.9(6) . . ?
C82 Mo6 C81 34.9(6) . . ?
As2 Mo7 Mo5 53.48(4) . . ?
P2 Mo7 Mo5 51.23(4) . . ?
P2 Mo7 As2 53.44(4) . . ?
C56 Mo7 Mo5 140.8(2) . . ?
C56 Mo7 As2 159.29(19) . . ?
C56 Mo7 P2 144.46(17) . . ?
C56 Mo7 C58 59.93(13) . . ?
C56 Mo7 C59 59.28(13) . . ?
C56 Mo7 C60 35.74(10) . . ?
C57 Mo7 Mo5 134.4(2) . . ?
C57 Mo7 As2 153.57(16) . . ?
C57 Mo7 P2 108.47(16) . . ?
C57 Mo7 C56 36.36(10) . . ?
C57 Mo7 C58 36.07(10) . . ?
C57 Mo7 C59 59.48(13) . . ?
C57 Mo7 C60 59.78(13) . . ?
C58 Mo7 Mo5 98.43(18) . . ?
C58 Mo7 As2 140.41(15) . . ?
C58 Mo7 P2 87.69(15) . . ?
C58 Mo7 C59 35.33(10) . . ?
C58 Mo7 C60 59.12(13) . . ?
C59 Mo7 Mo5 83.96(15) . . ?
C59 Mo7 As2 137.41(15) . . ?
C59 Mo7 P2 103.32(17) . . ?
C60 Mo7 Mo5 105.77(17) . . ?
C60 Mo7 As2 146.63(14) . . ?
C60 Mo7 P2 138.4(2) . . ?
C60 Mo7 C59 35.15(10) . . ?
C66 Mo7 Mo5 88.6(3) . . ?
C66 Mo7 As2 71.3(3) . . ?
C66 Mo7 P2 123.5(3) . . ?
C66 Mo7 C56 92.0(4) . . ?
C66 Mo7 C57 127.5(3) . . ?
C66 Mo7 C58 142.6(4) . . ?
C66 Mo7 C59 110.5(5) . . ?
C66 Mo7 C60 83.6(4) . . ?
C66 Mo7 C83 91.6(6) . . ?
C83 Mo7 Mo5 130.0(4) . . ?
C83 Mo7 As2 79.4(4) . . ?
C83 Mo7 P2 89.2(3) . . ?
C83 Mo7 C56 89.2(4) . . ?
C83 Mo7 C57 81.5(4) . . ?
C83 Mo7 C58 110.6(5) . . ?
C83 Mo7 C59 140.9(4) . . ?
C83 Mo7 C60 124.0(4) . . ?
O10 C55 Mo4 173.5(10) . . ?
Mo7 C56 H56 120.2 . . ?
C57 C56 Mo7 71.2(3) . . ?
C57 C56 H56 126.0 . . ?
C57 C56 C60 108.0 . . ?
C60 C56 Mo7 74.3(3) . . ?
C60 C56 H56 126.0 . . ?
Mo7 C57 H57 119.6 . . ?
C56 C57 Mo7 72.4(3) . . ?
C56 C57 H57 126.0 . . ?
C56 C57 C58 108.0 . . ?
C58 C57 Mo7 73.8(3) . . ?
C58 C57 H57 126.0 . . ?
Mo7 C58 H58 121.6 . . ?
C57 C58 Mo7 70.1(2) . . ?
C57 C58 H58 126.0 . . ?
C57 C58 C59 108.0 . . ?
C59 C58 Mo7 74.0(3) . . ?
C59 C58 H58 126.0 . . ?
Mo7 C59 H59 123.4 . . ?
C58 C59 Mo7 70.6(3) . . ?
C58 C59 H59 126.0 . . ?
C60 C59 Mo7 71.6(3) . . ?
C60 C59 C58 108.0 . . ?
C60 C59 H59 126.0 . . ?
Mo7 C60 H60 122.5 . . ?
C56 C60 Mo7 69.9(2) . . ?
C56 C60 H60 126.0 . . ?
C59 C60 Mo7 73.2(3) . . ?
C59 C60 C56 108.0 . . ?
C59 C60 H60 126.0 . . ?
Mo4 C61 H61 123.4 . . ?
C62 C61 Mo4 70.8(4) . . ?
C62 C61 H61 126.0 . . ?
C62 C61 C65 108.0 . . ?
C65 C61 Mo4 71.4(3) . . ?
C65 C61 H61 126.0 . . ?
Mo4 C62 H62 121.8 . . ?
C61 C62 Mo4 74.0(4) . . ?
C61 C62 H62 126.0 . . ?
C61 C62 C63 108.0 . . ?
C63 C62 Mo4 70.0(3) . . ?
C63 C62 H62 126.0 . . ?
Mo4 C63 H63 119.6 . . ?
C62 C63 Mo4 74.1(3) . . ?
C62 C63 H63 126.0 . . ?
C64 C63 Mo4 72.2(4) . . ?
C64 C63 C62 108.0 . . ?
C64 C63 H63 126.0 . . ?
Mo4 C64 H64 119.9 . . ?
C63 C64 Mo4 71.5(4) . . ?
C63 C64 H64 126.0 . . ?
C63 C64 C65 108.0 . . ?
C65 C64 Mo4 74.4(4) . . ?
C65 C64 H64 126.0 . . ?
Mo4 C65 H65 122.3 . . ?
C61 C65 Mo4 73.5(3) . . ?
C61 C65 C64 108.0 . . ?
C61 C65 H65 126.0 . . ?
C64 C65 Mo4 69.9(3) . . ?
C64 C65 H65 126.0 . . ?
O11 C66 Mo7 172.4(12) . . ?
O12 C67 Mo5 172.1(13) . . ?
O13 C68 Mo6 172.9(12) . . ?
F25 C69 C8 112.8(13) . . ?
F25 C69 F26 104.5(17) . . ?
F25 C69 F27 108.8(16) . . ?
F26 C69 C8 113.7(15) . . ?
F27 C69 C8 116.3(13) . . ?
F27 C69 F26 99.3(14) . . ?
F28 C70 C18 112.9(13) . . ?
F28 C70 F30 109.8(16) . . ?
F29 C70 C18 114.2(14) . . ?
F29 C70 F28 108.0(16) . . ?
F29 C70 F30 101.3(17) . . ?
F30 C70 C18 110.0(13) . . ?
F31 C71 C2 111.8(12) . . ?
F31 C71 F32 109.1(14) . . ?
F31 C71 F33 104.5(12) . . ?
F32 C71 C2 112.3(11) . . ?
F32 C71 F33 104.4(13) . . ?
F33 C71 C2 114.3(11) . . ?
F34 C72 C27 112.0(9) . . ?
F34 C72 F35 108.5(10) . . ?
F34 C72 F36 102.7(10) . . ?
F35 C72 C27 115.8(9) . . ?
F35 C72 F36 107.0(11) . . ?
F36 C72 C27 109.8(10) . . ?
Mo5 C73 H73 121.2 . . ?
C74 C73 Mo5 70.1(6) . . ?
C74 C73 H73 126.5 . . ?
C74 C73 C76 106.9(12) . . ?
C76 C73 Mo5 74.0(7) . . ?
C76 C73 H73 126.5 . . ?
Mo5 C74 H74 119.0 . . ?
C73 C74 Mo5 73.8(6) . . ?
C73 C74 H74 125.4 . . ?
C77 C74 Mo5 73.6(6) . . ?
C77 C74 C73 109.3(12) . . ?
C77 C74 H74 125.4 . . ?
Mo5 C75 H75 123.6 . . ?
C76 C75 Mo5 72.6(6) . . ?
C76 C75 H75 124.7 . . ?
C77 C75 Mo5 70.7(6) . . ?
C77 C75 H75 124.7 . . ?
C77 C75 C76 110.6(12) . . ?
Mo5 C76 H76 122.5 . . ?
C73 C76 Mo5 69.9(7) . . ?
C73 C76 H76 127.2 . . ?
C75 C76 Mo5 72.1(7) . . ?
C75 C76 C73 105.6(13) . . ?
C75 C76 H76 127.2 . . ?
Mo5 C77 H77 120.1 . . ?
C74 C77 Mo5 70.5(6) . . ?
C74 C77 H77 126.2 . . ?
C75 C77 Mo5 75.0(7) . . ?
C75 C77 C74 107.6(13) . . ?
C75 C77 H77 126.2 . . ?
Mo6 C78 H78 120.3 . . ?
C79 C78 Mo6 73.7(8) . . ?
C79 C78 H78 126.0 . . ?
C80 C78 Mo6 71.8(10) . . ?
C80 C78 H78 126.0 . . ?
C80 C78 C79 108.0(17) . . ?
Mo6 C79 H79 123.0 . . ?
C78 C79 Mo6 69.2(8) . . ?
C78 C79 H79 126.5 . . ?
C81 C79 Mo6 72.9(8) . . ?
C81 C79 C78 106.9(15) . . ?
C81 C79 H79 126.5 . . ?
Mo6 C80 H80 118.5 . . ?
C78 C80 Mo6 74.1(9) . . ?
C78 C80 H80 125.5 . . ?
C78 C80 C82 109.1(16) . . ?
C82 C80 Mo6 73.7(10) . . ?
C82 C80 H80 125.5 . . ?
Mo6 C81 H81 122.3 . . ?
C79 C81 Mo6 72.3(9) . . ?
C79 C81 H81 126.7 . . ?
C82 C81 Mo6 70.5(10) . . ?
C82 C81 C79 106.7(19) . . ?
C82 C81 H81 126.7 . . ?
Mo6 C82 H82 121.6 . . ?
C80 C82 Mo6 70.2(9) . . ?
C80 C82 H82 125.3 . . ?
C81 C82 Mo6 74.6(10) . . ?
C81 C82 C80 109.3(19) . . ?
C81 C82 H82 125.3 . . ?
O8 C83 Mo7 175.8(11) . . ?
O9 C84 Mo4 174.7(13) . . ?
C6 Mo8 P1 74.6(3) . . ?
C6 Mo8 C25 149.1(5) . . ?
C6 Mo8 C29 134.3(6) . . ?
C25 Mo8 P1 77.8(2) . . ?
C29 Mo8 P1 140.5(4) . . ?
C29 Mo8 C25 65.7(3) . . ?
C33 Mo8 P1 108.2(4) . . ?
C33 Mo8 C6 171.3(6) . . ?
C33 Mo8 C25 37.6(3) . . ?
C33 Mo8 C29 48.2(3) . . ?
Mo1 C85 H85 123.7 . . ?
C86 C85 Mo1 68.6(6) . . ?
C86 C85 H85 126.0 . . ?
C89 C85 Mo1 73.3(6) . . ?
C89 C85 H85 126.0 . . ?
C89 C85 C86 108.0 . . ?
Mo1 C86 H86 120.0 . . ?
C85 C86 Mo1 75.7(7) . . ?
C85 C86 H86 126.0 . . ?
C87 C86 Mo1 70.1(6) . . ?
C87 C86 C85 108.0 . . ?
C87 C86 H86 126.0 . . ?
Mo1 C87 H87 118.4 . . ?
C86 C87 Mo1 73.1(6) . . ?
C86 C87 H87 126.0 . . ?
C86 C87 C88 108.0 . . ?
C88 C87 Mo1 74.4(6) . . ?
C88 C87 H87 126.0 . . ?
Mo1 C88 H88 121.2 . . ?
C87 C88 Mo1 69.1(6) . . ?
C87 C88 H88 126.0 . . ?
C87 C88 C89 108.0 . . ?
C89 C88 Mo1 75.4(6) . . ?
C89 C88 H88 126.0 . . ?
Mo1 C89 H89 124.4 . . ?
C85 C89 Mo1 71.8(6) . . ?
C85 C89 C88 108.0 . . ?
C85 C89 H89 126.0 . . ?
C88 C89 Mo1 69.3(6) . . ?
C88 C89 H89 126.0 . . ?
O14 C90 Mo1 166.015(9) . . ?

loop_
_geom_bond_atom_site_label_1
_geom_bond_atom_site_label_2
_geom_bond_distance
_geom_bond_site_symmetry_2
_geom_bond_publ_flag
Mo1 C35 1.994(4) . ?
Mo1 C40 2.304(4) . ?
Mo1 C46 2.309(4) . ?
Mo1 C49 2.330(4) . ?
Mo1 C51 1.930(5) . ?
Mo1 C52 2.342(4) . ?
Mo1 C85 2.359(16) . ?
Mo1 C86 2.267(15) . ?
Mo1 C87 2.229(16) . ?
Mo1 C88 2.298(16) . ?
Mo1 C89 2.377(17) . ?
Mo1 C90 1.9575(3) . ?
Mo2 As1 2.6702(5) . ?
Mo2 P1 2.4231(9) . ?
Mo2 C15 1.990(4) . ?
Mo2 C23 2.342(4) . ?
Mo2 C32 2.003(4) . ?
Mo2 C37 2.367(4) . ?
Mo2 C39 2.308(4) . ?
Mo2 C45 2.319(4) . ?
Mo2 C47 2.294(4) . ?
Mo3 P1 2.4814(9) . ?
Mo3 P2 2.4885(11) . ?
Mo3 C6 1.972(4) . ?
Mo3 C25 2.348(4) . ?
Mo3 C29 2.294(4) . ?
Mo3 C33 2.320(4) . ?
Mo3 C36 2.000(4) . ?
Mo3 C43 2.322(4) . ?
Mo3 C44 2.380(4) . ?
As1 P1 2.1971(9) . ?
Mo4 As3 2.694(2) . ?
Mo4 P2 2.378(2) . ?
Mo4 Mo6 3.051(2) . ?
Mo4 C55 2.033(9) . ?
Mo4 C61 2.367(8) . ?
Mo4 C62 2.327(7) . ?
Mo4 C63 2.273(8) . ?
Mo4 C64 2.281(8) . ?
Mo4 C65 2.340(11) . ?
Mo4 C84 2.017(12) . ?
Mo5 As2 2.5824(15) . ?
Mo5 P2 2.4271(13) . ?
Mo5 C38 2.004(5) . ?
Mo5 Mo7 3.0262(16) . ?
Mo5 C67 2.121(16) . ?
Mo5 C73 2.317(13) . ?
Mo5 C74 2.269(9) . ?
Mo5 C75 2.365(11) . ?
Mo5 C76 2.372(11) . ?
Mo5 C77 2.310(10) . ?
As2 P2 2.3158(14) . ?
As2 Mo7 2.6699(18) . ?
P1 Mo8 2.732(8) . ?
As3 P2 2.436(2) . ?
As3 Mo6 2.573(2) . ?
P2 Mo6 2.5366(15) . ?
P2 Mo7 2.4648(17) . ?
F1 C48 1.334(5) . ?
F2 C22 1.359(5) . ?
F3 C22 1.344(5) . ?
F4 C22 1.332(4) . ?
F5 C48 1.332(5) . ?
F6 C48 1.343(4) . ?
O1 C15 1.138(5) . ?
O2 C6 1.149(4) . ?
O3 C35 1.138(5) . ?
F7 C54 1.345(13) . ?
O4 C32 1.133(5) . ?
F8 C41 1.323(12) . ?
F9 C30 1.302(6) . ?
F10 C30 1.373(6) . ?
O5 C36 1.127(5) . ?
F11 C41 1.351(11) . ?
O6 C38 1.139(5) . ?
F12 C30 1.317(5) . ?
F13 C28 1.308(8) . ?
F14 C34 1.296(8) . ?
F15 C41 1.341(11) . ?
O7 C51 1.157(5) . ?
C1 H1 0.9500 . ?
C1 C2 1.380(5) . ?
C1 C12 1.385(5) . ?
C2 C4 1.384(5) . ?
C2 C28 1.499(8) . ?
C2 C71 1.481(14) . ?
C3 H3 0.9500 . ?
C3 C5 1.388(5) . ?
C3 C18 1.401(5) . ?
C4 H4 0.9500 . ?
C4 C7 1.396(5) . ?
C5 C11 1.402(5) . ?
C5 B1 1.635(5) . ?
C6 Mo8 1.695(10) . ?
F16 C34 1.340(8) . ?
C7 C21 1.397(5) . ?
C7 B1 1.636(5) . ?
C8 C14 1.392(5) . ?
C8 C16 1.386(5) . ?
C8 C34 1.499(7) . ?
C8 C69 1.496(15) . ?
C9 H9 0.9500 . ?
C9 C13 1.378(5) . ?
C9 C20 1.399(5) . ?
C10 H10 0.9500 . ?
C10 C17 1.383(5) . ?
C10 C26 1.402(5) . ?
C11 H11 0.9500 . ?
C11 C19 1.380(5) . ?
C12 C21 1.391(5) . ?
C12 C30 1.488(5) . ?
C13 C14 1.382(5) . ?
C13 C48 1.506(5) . ?
F17 C28 1.341(9) . ?
C14 H14 0.9500 . ?
F18 C50 1.298(9) . ?
F19 C34 1.311(7) . ?
C16 H16 0.9500 . ?
C16 C20 1.405(5) . ?
C17 C41 1.502(6) . ?
C17 C42 1.384(6) . ?
C18 C24 1.374(6) . ?
C18 C50 1.493(8) . ?
C18 C70 1.475(15) . ?
F20 C28 1.325(8) . ?
C19 C22 1.478(6) . ?
C19 C24 1.394(6) . ?
C20 B1 1.632(5) . ?
C21 H21 0.9500 . ?
C23 H23 0.9500 . ?
C23 C37 1.416(6) . ?
C23 C39 1.411(5) . ?
C24 H24 0.9500 . ?
C25 H25 0.9500 . ?
C25 C33 1.424(6) . ?
C25 C44 1.405(6) . ?
C25 Mo8 2.283(9) . ?
C26 C31 1.387(5) . ?
C26 B1 1.641(5) . ?
C27 C31 1.390(5) . ?
C27 C42 1.391(6) . ?
C27 C54 1.506(12) . ?
C27 C72 1.530(10) . ?
C29 H29 1.0000 . ?
C29 H29A 1.0000 . ?
C29 C33 1.403(6) . ?
C29 C43 1.412(7) . ?
C29 Mo8 1.844(9) . ?
C30 F37 1.358(13) . ?
C30 F38 1.249(14) . ?
C30 F39 1.335(17) . ?
C31 H31 0.9500 . ?
C33 H33 1.0000 . ?
C33 H33A 1.0000 . ?
C33 Mo8 1.516(10) . ?
C37 H37 0.9500 . ?
C37 C45 1.406(6) . ?
C38 Mo6 2.001(5) . ?
C39 H39 0.9500 . ?
C39 C47 1.424(6) . ?
C40 H40 0.9500 . ?
C40 C46 1.442(7) . ?
C40 C49 1.445(7) . ?
F21 C54 1.316(14) . ?
C41 F40 1.329(12) . ?
C41 F41 1.315(10) . ?
C41 F42 1.322(12) . ?
C42 H42 0.9500 . ?
C43 H43 0.9500 . ?
C43 C44 1.407(6) . ?
C44 H44 0.9500 . ?
C45 H45 0.9500 . ?
C45 C47 1.399(7) . ?
C46 H46 0.9500 . ?
C46 C52 1.435(7) . ?
C47 H47 0.9500 . ?
C49 H49 0.9500 . ?
C49 C53 1.418(7) . ?
C50 F22 1.321(9) . ?
C50 F23 1.340(9) . ?
C52 H52 0.9500 . ?
C52 C53 1.428(7) . ?
C53 H53 0.9500 . ?
F24 C54 1.327(13) . ?
O8 C83 1.138(12) . ?
O9 C84 1.106(13) . ?
Mo6 C68 1.917(15) . ?
Mo6 C78 2.301(15) . ?
Mo6 C79 2.362(13) . ?
Mo6 C80 2.273(15) . ?
Mo6 C81 2.371(16) . ?
Mo6 C82 2.319(18) . ?
Mo7 C56 2.283(7) . ?
Mo7 C57 2.268(7) . ?
Mo7 C58 2.317(7) . ?
Mo7 C59 2.361(7) . ?
Mo7 C60 2.341(7) . ?
Mo7 C66 1.971(8) . ?
Mo7 C83 1.978(11) . ?
O10 C55 1.111(11) . ?
C56 H56 0.9500 . ?
C56 C57 1.4200 . ?
C56 C60 1.4200 . ?
C57 H57 0.9500 . ?
C57 C58 1.4200 . ?
C58 H58 0.9500 . ?
C58 C59 1.4200 . ?
C59 H59 0.9500 . ?
C59 C60 1.4200 . ?
C60 H60 0.9500 . ?
C61 H61 0.9500 . ?
C61 C62 1.4200 . ?
C61 C65 1.4200 . ?
C62 H62 0.9500 . ?
C62 C63 1.4200 . ?
C63 H63 0.9500 . ?
C63 C64 1.4200 . ?
C64 H64 0.9500 . ?
C64 C65 1.4200 . ?
C65 H65 0.9500 . ?
O11 C66 1.146(10) . ?
O12 C67 1.030(16) . ?
O13 C68 1.203(15) . ?
F25 C69 1.303(17) . ?
F26 C69 1.323(18) . ?
F27 C69 1.311(18) . ?
F28 C70 1.308(17) . ?
C70 F29 1.275(17) . ?
C70 F30 1.334(18) . ?
F31 C71 1.295(15) . ?
C71 F32 1.319(16) . ?
C71 F33 1.344(15) . ?
F34 C72 1.338(12) . ?
F35 C72 1.339(13) . ?
F36 C72 1.351(12) . ?
C73 H73 0.9500 . ?
C73 C74 1.423(18) . ?
C73 C76 1.453(19) . ?
C74 H74 0.9500 . ?
C74 C77 1.413(14) . ?
C75 H75 0.9500 . ?
C75 C76 1.44(2) . ?
C75 C77 1.379(19) . ?
C76 H76 0.9500 . ?
C77 H77 0.9500 . ?
C78 H78 0.9500 . ?
C78 C79 1.48(2) . ?
C78 C80 1.34(2) . ?
C79 H79 0.9500 . ?
C79 C81 1.42(3) . ?
C80 H80 0.9500 . ?
C80 C82 1.43(3) . ?
C81 H81 0.9500 . ?
C81 C82 1.41(3) . ?
C82 H82 0.9500 . ?
O14 C90 1.14136(3) . ?
C85 H85 0.9500 . ?
C85 C86 1.4200 . ?
C85 C89 1.4200 . ?
C86 H86 0.9500 . ?
C86 C87 1.4200 . ?
C87 H87 0.9500 . ?
C87 C88 1.4200 . ?
C88 H88 0.9500 . ?
C88 C89 1.4200 . ?
C89 H89 0.9500 . ?

loop_
_geom_torsion_atom_site_label_1
_geom_torsion_atom_site_label_2
_geom_torsion_atom_site_label_3
_geom_torsion_atom_site_label_4
_geom_torsion
_geom_torsion_site_symmetry_1
_geom_torsion_site_symmetry_2
_geom_torsion_site_symmetry_3
_geom_torsion_site_symmetry_4
_geom_torsion_publ_flag
Mo1 C40 C46 C52 -64.9(3) . . . . ?
Mo1 C40 C49 C53 64.6(3) . . . . ?
Mo1 C46 C52 C53 -64.3(3) . . . . ?
Mo1 C49 C53 C52 62.1(3) . . . . ?
Mo1 C52 C53 C49 -61.9(3) . . . . ?
Mo1 C85 C86 C87 -63.1(6) . . . . ?
Mo1 C85 C89 C88 60.2(6) . . . . ?
Mo1 C86 C87 C88 -66.8(7) . . . . ?
Mo1 C87 C88 C89 -65.9(6) . . . . ?
Mo1 C88 C89 C85 -61.8(6) . . . . ?
Mo2 C23 C37 C45 -62.0(3) . . . . ?
Mo2 C23 C39 C47 63.6(3) . . . . ?
Mo2 C37 C45 C47 -63.2(3) . . . . ?
Mo2 C39 C47 C45 65.7(3) . . . . ?
Mo2 C45 C47 C39 -65.1(3) . . . . ?
Mo3 C25 C33 C29 63.9(3) . . . . ?
Mo3 C25 C44 C43 -61.6(3) . . . . ?
Mo3 C29 C33 C25 -65.2(3) . . . . ?
Mo3 C29 C43 C44 66.1(3) . . . . ?
Mo3 C43 C44 C25 62.4(3) . . . . ?
Mo4 C61 C62 C63 -62.1(3) . . . . ?
Mo4 C61 C65 C64 61.7(3) . . . . ?
Mo4 C62 C63 C64 -64.7(4) . . . . ?
Mo4 C63 C64 C65 -66.0(3) . . . . ?
Mo4 C64 C65 C61 -64.1(3) . . . . ?
Mo5 C73 C74 C77 -65.6(6) . . . . ?
Mo5 C73 C76 C75 63.8(7) . . . . ?
Mo5 C74 C77 C75 -66.4(7) . . . . ?
Mo5 C75 C76 C73 -62.3(7) . . . . ?
Mo5 C75 C77 C74 63.4(6) . . . . ?
O2 C6 Mo8 P1 -116.2(5) . . . . ?
O2 C6 Mo8 C25 -143.4(8) . . . . ?
O2 C6 Mo8 C29 95.8(8) . . . . ?
C1 C2 C4 C7 -0.8(6) . . . . ?
C1 C2 C28 F13 4.3(9) . . . . ?
C1 C2 C28 F17 127.3(6) . . . . ?
C1 C2 C28 F20 -116.9(6) . . . . ?
C1 C2 C71 F31 54.4(15) . . . . ?
C1 C2 C71 F32 177.3(11) . . . . ?
C1 C2 C71 F33 -64.0(14) . . . . ?
C1 C12 C21 C7 -1.5(6) . . . . ?
C1 C12 C30 F9 -91.5(5) . . . . ?
C1 C12 C30 F10 150.9(4) . . . . ?
C1 C12 C30 F12 33.2(6) . . . . ?
C1 C12 C30 F37 -14.4(11) . . . . ?
C1 C12 C30 F38 112.7(13) . . . . ?
C1 C12 C30 F39 -120.2(14) . . . . ?
C2 C1 C12 C21 1.2(5) . . . . ?
C2 C1 C12 C30 179.1(3) . . . . ?
C2 C4 C7 C21 0.5(5) . . . . ?
C2 C4 C7 B1 -171.8(3) . . . . ?
C3 C5 C11 C19 0.1(5) . . . . ?
C3 C5 B1 C7 -92.9(4) . . . . ?
C3 C5 B1 C20 26.1(5) . . . . ?
C3 C5 B1 C26 144.3(3) . . . . ?
C3 C18 C24 C19 0.6(6) . . . . ?
C3 C18 C50 F18 -25.7(10) . . . . ?
C3 C18 C50 F22 92.9(8) . . . . ?
C3 C18 C50 F23 -147.9(7) . . . . ?
C3 C18 C70 F28 158.3(13) . . . . ?
C3 C18 C70 F29 34(2) . . . . ?
C3 C18 C70 F30 -78.7(17) . . . . ?
C4 C2 C28 F13 -173.6(6) . . . . ?
C4 C2 C28 F17 -50.6(8) . . . . ?
C4 C2 C28 F20 65.2(8) . . . . ?
C4 C2 C71 F31 -130.6(11) . . . . ?
C4 C2 C71 F32 -7.6(17) . . . . ?
C4 C2 C71 F33 111.0(12) . . . . ?
C4 C7 C21 C12 0.6(5) . . . . ?
C4 C7 B1 C5 76.4(4) . . . . ?
C4 C7 B1 C20 -46.8(4) . . . . ?
C4 C7 B1 C26 -163.5(3) . . . . ?
C5 C3 C18 C24 -0.7(6) . . . . ?
C5 C3 C18 C50 -179.5(5) . . . . ?
C5 C3 C18 C70 178.6(9) . . . . ?
C5 C11 C19 C22 -178.3(3) . . . . ?
C5 C11 C19 C24 -0.2(5) . . . . ?
C8 C16 C20 C9 0.3(5) . . . . ?
C8 C16 C20 B1 -174.9(3) . . . . ?
C9 C13 C14 C8 0.7(5) . . . . ?
C9 C13 C48 F1 -49.9(5) . . . . ?
C9 C13 C48 F5 -170.2(3) . . . . ?
C9 C13 C48 F6 68.3(4) . . . . ?
C9 C20 B1 C5 31.6(5) . . . . ?
C9 C20 B1 C7 146.4(3) . . . . ?
C9 C20 B1 C26 -90.3(4) . . . . ?
C10 C17 C41 F8 -84.9(10) . . . . ?
C10 C17 C41 F11 31.5(10) . . . . ?
C10 C17 C41 F15 152.8(7) . . . . ?
C10 C17 C41 F40 53.0(9) . . . . ?
C10 C17 C41 F41 177.3(8) . . . . ?
C10 C17 C41 F42 -66.2(9) . . . . ?
C10 C17 C42 C27 -0.7(6) . . . . ?
C10 C26 C31 C27 1.0(6) . . . . ?
C10 C26 B1 C5 -32.5(4) . . . . ?
C10 C26 B1 C7 -147.7(3) . . . . ?
C10 C26 B1 C20 92.5(4) . . . . ?
C11 C5 B1 C7 78.5(4) . . . . ?
C11 C5 B1 C20 -162.4(3) . . . . ?
C11 C5 B1 C26 -44.2(4) . . . . ?
C11 C19 C22 F2 -42.2(5) . . . . ?
C11 C19 C22 F3 -162.3(3) . . . . ?
C11 C19 C22 F4 77.3(5) . . . . ?
C11 C19 C24 C18 -0.1(6) . . . . ?
C12 C1 C2 C4 -0.1(5) . . . . ?
C12 C1 C2 C28 -177.9(5) . . . . ?
C12 C1 C2 C71 175.1(8) . . . . ?
C13 C9 C20 C16 2.1(5) . . . . ?
C13 C9 C20 B1 177.0(3) . . . . ?
C14 C8 C16 C20 -2.1(6) . . . . ?
C14 C8 C34 F14 -8.2(8) . . . . ?
C14 C8 C34 F16 -127.5(5) . . . . ?
C14 C8 C34 F19 116.6(6) . . . . ?
C14 C8 C69 F25 -173.4(14) . . . . ?
C14 C8 C69 F26 -54.6(18) . . . . ?
C14 C8 C69 F27 59.9(18) . . . . ?
C14 C13 C48 F1 128.5(4) . . . . ?
C14 C13 C48 F5 8.2(5) . . . . ?
C14 C13 C48 F6 -113.3(4) . . . . ?
C16 C8 C14 C13 1.6(5) . . . . ?
C16 C8 C34 F14 170.0(5) . . . . ?
C16 C8 C34 F16 50.7(7) . . . . ?
C16 C8 C34 F19 -65.2(7) . . . . ?
C16 C8 C69 F25 11(2) . . . . ?
C16 C8 C69 F26 130.1(14) . . . . ?
C16 C8 C69 F27 -115.3(15) . . . . ?
C16 C20 B1 C5 -153.7(3) . . . . ?
C16 C20 B1 C7 -38.9(4) . . . . ?
C16 C20 B1 C26 84.4(4) . . . . ?
C17 C10 C26 C31 -1.7(5) . . . . ?
C17 C10 C26 B1 -174.2(3) . . . . ?
C18 C3 C5 C11 0.3(5) . . . . ?
C18 C3 C5 B1 172.0(3) . . . . ?
C20 C9 C13 C14 -2.6(6) . . . . ?
C20 C9 C13 C48 175.8(3) . . . . ?
C21 C7 B1 C5 -95.1(4) . . . . ?
C21 C7 B1 C20 141.7(3) . . . . ?
C21 C7 B1 C26 25.0(5) . . . . ?
C21 C12 C30 F9 86.4(5) . . . . ?
C21 C12 C30 F10 -31.2(5) . . . . ?
C21 C12 C30 F12 -148.9(4) . . . . ?
C21 C12 C30 F37 163.5(10) . . . . ?
C21 C12 C30 F38 -69.4(13) . . . . ?
C21 C12 C30 F39 57.7(14) . . . . ?
C22 C19 C24 C18 178.0(3) . . . . ?
C23 C37 C45 Mo2 62.5(3) . . . . ?
C23 C37 C45 C47 -0.7(5) . . . . ?
C23 C39 C47 Mo2 -65.1(3) . . . . ?
C23 C39 C47 C45 0.6(5) . . . . ?
C24 C18 C50 F18 155.4(7) . . . . ?
C24 C18 C50 F22 -86.0(8) . . . . ?
C24 C18 C50 F23 33.2(10) . . . . ?
C24 C18 C70 F28 -22(2) . . . . ?
C24 C18 C70 F29 -146.3(16) . . . . ?
C24 C18 C70 F30 100.6(15) . . . . ?
C24 C19 C22 F2 139.7(4) . . . . ?
C24 C19 C22 F3 19.6(5) . . . . ?
C24 C19 C22 F4 -100.8(4) . . . . ?
C25 C33 Mo8 P1 -37.7(5) . . . . ?
C25 C33 Mo8 C29 105.0(4) . . . . ?
C26 C10 C17 C41 179.5(4) . . . . ?
C26 C10 C17 C42 1.6(6) . . . . ?
C28 C2 C4 C7 177.1(5) . . . . ?
C29 C33 Mo8 P1 -142.7(4) . . . . ?
C29 C33 Mo8 C25 -105.0(4) . . . . ?
C29 C43 C44 Mo3 -63.7(3) . . . . ?
C29 C43 C44 C25 -1.3(4) . . . . ?
C30 C12 C21 C7 -179.3(3) . . . . ?
C31 C26 B1 C5 155.5(3) . . . . ?
C31 C26 B1 C7 40.3(5) . . . . ?
C31 C26 B1 C20 -79.6(4) . . . . ?
C31 C27 C42 C17 0.0(6) . . . . ?
C31 C27 C54 F7 164.6(10) . . . . ?
C31 C27 C54 F21 45.9(13) . . . . ?
C31 C27 C54 F24 -73.7(13) . . . . ?
C31 C27 C72 F34 -53.1(11) . . . . ?
C31 C27 C72 F35 72.1(11) . . . . ?
C31 C27 C72 F36 -166.5(9) . . . . ?
C33 C25 C44 Mo3 63.0(3) . . . . ?
C33 C25 C44 C43 1.3(4) . . . . ?
C33 C29 C43 Mo3 -65.3(3) . . . . ?
C33 C29 C43 C44 0.8(5) . . . . ?
C33 C29 Mo8 P1 64.7(7) . . . . ?
C33 C29 Mo8 C6 -168.6(8) . . . . ?
C33 C29 Mo8 C25 40.3(3) . . . . ?
C34 C8 C14 C13 179.8(4) . . . . ?
C34 C8 C16 C20 179.7(4) . . . . ?
C37 C23 C39 Mo2 -64.7(3) . . . . ?
C37 C23 C39 C47 -1.0(4) . . . . ?
C37 C45 C47 Mo2 65.2(3) . . . . ?
C37 C45 C47 C39 0.1(5) . . . . ?
C39 C23 C37 Mo2 63.0(3) . . . . ?
C39 C23 C37 C45 1.1(4) . . . . ?
C40 C46 C52 Mo1 63.8(3) . . . . ?
C40 C46 C52 C53 -0.5(5) . . . . ?
C40 C49 C53 Mo1 -62.3(3) . . . . ?
C40 C49 C53 C52 -0.2(5) . . . . ?
C41 C17 C42 C27 -178.6(4) . . . . ?
C42 C17 C41 F8 93.0(10) . . . . ?
C42 C17 C41 F11 -150.6(9) . . . . ?
C42 C17 C41 F15 -29.3(9) . . . . ?
C42 C17 C41 F40 -129.1(9) . . . . ?
C42 C17 C41 F41 -4.8(9) . . . . ?
C42 C17 C41 F42 111.7(9) . . . . ?
C42 C27 C31 C26 -0.2(6) . . . . ?
C42 C27 C54 F7 -22.4(14) . . . . ?
C42 C27 C54 F21 -141.1(9) . . . . ?
C42 C27 C54 F24 99.3(11) . . . . ?
C42 C27 C72 F34 133.4(9) . . . . ?
C42 C27 C72 F35 -101.3(10) . . . . ?
C42 C27 C72 F36 20.0(14) . . . . ?
C43 C29 C33 Mo3 65.3(3) . . . . ?
C43 C29 C33 C25 0.0(5) . . . . ?
C43 C29 C33 Mo8 99.0(4) . . . . ?
C43 C29 Mo8 P1 -35.4(9) . . . . ?
C43 C29 Mo8 C6 91.3(7) . . . . ?
C43 C29 Mo8 C25 -59.8(4) . . . . ?
C43 C29 Mo8 C33 -100.1(5) . . . . ?
C44 C25 C33 Mo3 -64.8(3) . . . . ?
C44 C25 C33 C29 -0.9(4) . . . . ?
C44 C25 C33 Mo8 -82.0(5) . . . . ?
C46 C40 C49 Mo1 -64.7(3) . . . . ?
C46 C40 C49 C53 -0.1(5) . . . . ?
C46 C52 C53 Mo1 62.3(3) . . . . ?
C46 C52 C53 C49 0.4(5) . . . . ?
C48 C13 C14 C8 -177.7(3) . . . . ?
C49 C40 C46 Mo1 65.3(3) . . . . ?
C49 C40 C46 C52 0.4(5) . . . . ?
C50 C18 C24 C19 179.4(5) . . . . ?
B1 C5 C11 C19 -172.1(3) . . . . ?
B1 C7 C21 C12 172.3(3) . . . . ?
B1 C26 C31 C27 173.4(4) . . . . ?
C54 C27 C31 C26 172.6(7) . . . . ?
C54 C27 C42 C17 -173.0(7) . . . . ?
Mo6 C78 C79 C81 63.7(9) . . . . ?
Mo6 C78 C80 C82 -66.0(11) . . . . ?
Mo6 C79 C81 C82 62.6(11) . . . . ?
Mo6 C80 C82 C81 -64.8(12) . . . . ?
Mo6 C81 C82 C80 62.0(12) . . . . ?
Mo7 C56 C57 C58 65.8(3) . . . . ?
Mo7 C56 C60 C59 -63.7(3) . . . . ?
Mo7 C57 C58 C59 64.8(3) . . . . ?
Mo7 C58 C59 C60 62.3(3) . . . . ?
Mo7 C59 C60 C56 61.6(2) . . . . ?
C56 C57 C58 Mo7 -64.8(3) . . . . ?
C56 C57 C58 C59 0.0 . . . . ?
C57 C56 C60 Mo7 63.7(3) . . . . ?
C57 C56 C60 C59 0.0 . . . . ?
C57 C58 C59 Mo7 -62.3(3) . . . . ?
C57 C58 C59 C60 0.0 . . . . ?
C58 C59 C60 Mo7 -61.6(2) . . . . ?
C58 C59 C60 C56 0.0 . . . . ?
C60 C56 C57 Mo7 -65.8(3) . . . . ?
C60 C56 C57 C58 0.0 . . . . ?
C61 C62 C63 Mo4 64.7(4) . . . . ?
C61 C62 C63 C64 0.0 . . . . ?
C62 C61 C65 Mo4 -61.7(3) . . . . ?
C62 C61 C65 C64 0.0 . . . . ?
C62 C63 C64 Mo4 66.0(3) . . . . ?
C62 C63 C64 C65 0.0 . . . . ?
C63 C64 C65 Mo4 64.1(3) . . . . ?
C63 C64 C65 C61 0.0 . . . . ?
C65 C61 C62 Mo4 62.1(3) . . . . ?
C65 C61 C62 C63 0.0 . . . . ?
C69 C8 C14 C13 -173.7(9) . . . . ?
C69 C8 C16 C20 172.9(10) . . . . ?
C70 C18 C24 C19 -178.7(9) . . . . ?
C71 C2 C4 C7 -175.7(8) . . . . ?
C72 C27 C31 C26 -173.8(6) . . . . ?
C72 C27 C42 C17 173.1(7) . . . . ?
C73 C74 C77 Mo5 65.7(7) . . . . ?
C73 C74 C77 C75 -0.7(11) . . . . ?
C74 C73 C76 Mo5 -62.8(7) . . . . ?
C74 C73 C76 C75 1.0(11) . . . . ?
C76 C73 C74 Mo5 65.4(7) . . . . ?
C76 C73 C74 C77 -0.2(11) . . . . ?
C76 C75 C77 Mo5 -62.0(8) . . . . ?
C76 C75 C77 C74 1.4(11) . . . . ?
C77 C75 C76 Mo5 60.8(7) . . . . ?
C77 C75 C76 C73 -1.5(12) . . . . ?
C78 C79 C81 Mo6 -61.3(8) . . . . ?
C78 C79 C81 C82 1.3(15) . . . . ?
C78 C80 C82 Mo6 66.2(10) . . . . ?
C78 C80 C82 C81 1.5(18) . . . . ?
C79 C78 C80 Mo6 65.3(9) . . . . ?
C79 C78 C80 C82 -0.6(16) . . . . ?
C79 C81 C82 Mo6 -63.7(10) . . . . ?
C79 C81 C82 C80 -1.7(18) . . . . ?
C80 C78 C79 Mo6 -64.1(10) . . . . ?
C80 C78 C79 C81 -0.4(14) . . . . ?
Mo8 C25 C33 C29 81.1(5) . . . . ?
Mo8 C25 C44 C43 -39.4(4) . . . . ?
Mo8 C29 C33 C25 -98.9(4) . . . . ?
Mo8 C29 C43 C44 57.5(5) . . . . ?
C85 C86 C87 Mo1 66.8(7) . . . . ?
C85 C86 C87 C88 0.0 . . . . ?
C86 C85 C89 Mo1 -60.2(6) . . . . ?
C86 C85 C89 C88 0.0 . . . . ?
C86 C87 C88 Mo1 65.9(6) . . . . ?
C86 C87 C88 C89 0.0 . . . . ?
C87 C88 C89 Mo1 61.8(6) . . . . ?
C87 C88 C89 C85 0.0 . . . . ?
C89 C85 C86 Mo1 63.1(6) . . . . ?
C89 C85 C86 C87 0.0 . . . . ?

loop_
_exptl_oxdiff_crystal_face_indexfrac_h
_exptl_oxdiff_crystal_face_indexfrac_k
_exptl_oxdiff_crystal_face_indexfrac_l
_exptl_oxdiff_crystal_face_x
_exptl_oxdiff_crystal_face_y
_exptl_oxdiff_crystal_face_z
-25.0995 -7.6365 5.5976 -0.4863 -0.7933 0.3664
-0.1951 -19.8664 -18.8280 -0.3373 -0.5580 -0.7582
22.4972 11.6193 -0.4681 0.5163 0.8441 -0.1449
24.2193 -6.8782 -18.9753 0.2293 0.3685 -0.9009
-7.3988 18.7021 21.6136 0.2095 0.3500 0.9130
1.5516 -28.7184 3.0050 0.5114 -0.7388 -0.4390
6.8384 24.8930 -14.5167 -0.5675 0.8233 -0.0092
12.2441 -19.1623 10.1989 0.9363 -0.2223 -0.2720
5.6540 -14.0291 19.6293 0.9650 -0.2307 0.1247
-5.4267 13.8268 -19.8816 -0.9634 0.2304 -0.1371
15.0317 -6.7157 14.1351 0.9829 0.1837 -0.0140
-19.9467 11.1246 -5.4751 -0.9182 -0.1729 0.3565
-2.1994 -2.8018 -24.7823 -0.8041 -0.1480 -0.5758
-16.2282 -14.2975 22.9887 0.4111 -0.7505 0.5174
-11.7554 -22.1138 17.3140 0.4702 -0.8615 0.1915
-8.6858 -8.7395 26.9250 0.6905 -0.4192 0.5894
2.3416 17.3069 -21.7071 -0.8302 0.5061 -0.2338
-0.4524 -19.2814 19.5958 0.8469 -0.5168 0.1250
-2.7452 3.7610 26.7343 0.7030 0.0591 0.7087
3.4485 -1.0741 24.2265 0.8746 0.0720 0.4795
5.0286 14.0152 20.0342 0.5968 0.5144 0.6158
